data_4083905
loop_
_publ_author_name
'Thompson, Samuel J.'
'Dong, Guangbin'

_publ_section_title
;
 Alkylation of Rhodium Porphyrins Using Ammonium and Quinolinium Salts
;
_journal_issue 14
_journal_name_full Organometallics
_journal_page_first 3757
_journal_paper_doi 10.1021/om500438s
_journal_volume 33
_journal_year 2014
_chemical_formula_moiety 'C44 H28 N4, Rh, C4 H9, C Cl4'
_chemical_formula_sum 'C49 H37 Cl4 N4 Rh'
_chemical_formula_weight 926.53
_chemical_name_systematic
;
 ?
;
_space_group_crystal_system triclinic
_space_group_IT_number 2
_space_group_name_Hall '-P 1'
_space_group_name_H-M_alt 'P -1'
_symmetry_space_group_name_Hall '-P 1'
_symmetry_space_group_name_H-M 'P -1'
_atom_sites_solution_hydrogens geom
_audit_creation_method SHELXL-2013
_cell_angle_alpha 101.152(3)
_cell_angle_beta 94.315(3)
_cell_angle_gamma 110.111(3)
_cell_formula_units_Z 6
_cell_length_a 14.6621(16)
_cell_length_b 15.8247(17)
_cell_length_c 28.984(3)
_cell_measurement_reflns_used 12038
_cell_measurement_temperature 100(2)
_cell_measurement_theta_max 27.5
_cell_measurement_theta_min 1.4
_cell_volume 6121.9(11)
_computing_cell_refinement 'CrystalClear (Rigaku Inc., 2008)'
_computing_data_collection 'CrystalClear (Rigaku Inc., 2008)'
_computing_data_reduction 'CrystalClear (Rigaku Inc., 2008)'
_computing_molecular_graphics 'XP SHELXTL/PC, Siemens Analytical'
_computing_publication_material 'XP SHELXTL/PC, Siemens Analytical'
_computing_structure_refinement 'SHELXL-2013 (Sheldrick, 2013)'
_computing_structure_solution
;

SIR97 - Altomare A., Burla M.C., Camalli M., Cascarano G.L., Giacovazzo C., 
Guagliardi A., Moliterni A.G.G., Polidori G.,Spagna R.
;
_diffrn_ambient_temperature 100(2)
_diffrn_measured_fraction_theta_full 0.996
_diffrn_measured_fraction_theta_max 0.989
_diffrn_measurement_device_type 'Rigaku SCX-Mini with Mercury 2 CCD'
_diffrn_measurement_method \w-scans
_diffrn_radiation_type MoK\a
_diffrn_radiation_wavelength 0.71075
_diffrn_reflns_av_R_equivalents 0.0721
_diffrn_reflns_av_unetI/netI 0.0782
_diffrn_reflns_Laue_measured_fraction_full 0.996
_diffrn_reflns_Laue_measured_fraction_max 0.989
_diffrn_reflns_limit_h_max 18
_diffrn_reflns_limit_h_min -19
_diffrn_reflns_limit_k_max 19
_diffrn_reflns_limit_k_min -20
_diffrn_reflns_limit_l_max 37
_diffrn_reflns_limit_l_min -37
_diffrn_reflns_number 80206
_diffrn_reflns_point_group_measured_fraction_full 0.996
_diffrn_reflns_point_group_measured_fraction_max 0.989
_diffrn_reflns_theta_full 25.242
_diffrn_reflns_theta_max 27.485
_diffrn_reflns_theta_min 3.052
_diffrn_source 'sealed tube'
_exptl_absorpt_coefficient_mu 0.722
_exptl_absorpt_correction_T_max 1.00
_exptl_absorpt_correction_T_min 0.798
_exptl_absorpt_correction_type multi-scan
_exptl_absorpt_process_details
;
Abscor. T. Higashi (2001). The Rigaku Corporation, Tokyo, Japan.
;
_exptl_crystal_colour red
_exptl_crystal_density_diffrn 1.508
_exptl_crystal_description prism
_exptl_crystal_F_000 2832
_exptl_crystal_size_max 0.290
_exptl_crystal_size_mid 0.240
_exptl_crystal_size_min 0.140
_refine_diff_density_max 2.043
_refine_diff_density_min -4.360
_refine_diff_density_rms 0.153
_refine_ls_extinction_method none
_refine_ls_goodness_of_fit_ref 1.303
_refine_ls_hydrogen_treatment constr
_refine_ls_matrix_type full
_refine_ls_number_parameters 1783
_refine_ls_number_reflns 27794
_refine_ls_number_restraints 3306
_refine_ls_restrained_S_all 1.264
_refine_ls_R_factor_all 0.1202
_refine_ls_R_factor_gt 0.0892
_refine_ls_shift/su_max 0.021
_refine_ls_shift/su_mean 0.000
_refine_ls_structure_factor_coef Fsqd
_refine_ls_weighting_details 'w=1/[\s^2^(Fo^2^)+(0.0705P)^2^+22.8352P] where P=(Fo^2^+2Fc^2^)/3'
_refine_ls_weighting_scheme calc
_refine_ls_wR_factor_gt 0.2287
_refine_ls_wR_factor_ref 0.2451
_reflns_Friedel_coverage 0.000
_reflns_number_gt 19781
_reflns_number_total 27794
_reflns_threshold_expression 'I > 2\s(I)'
_cod_data_source_file om500438s_si_001.cif
_cod_data_source_block 932
_cod_depositor_comments 'Adding full bibliography for 4083903--4083907.cif.'
_cod_original_cell_volume 6121.9(12)
_cod_database_code 4083905
_shelx_space_group_comment
;
The symmetry employed for this shelxl refinement is uniquely defined
by the following loop, which should always be used as a source of
symmetry information in preference to the above space-group names.
They are only intended as comments.
;
_shelx_estimated_absorpt_t_min 0.818
_shelx_estimated_absorpt_t_max 0.906
_shelxl_version_number 2013-4

loop_
_space_group_symop_operation_xyz
'x, y, z'
'-x, -y, -z'

loop_
_atom_site_label
_atom_site_type_symbol
_atom_site_fract_x
_atom_site_fract_y
_atom_site_fract_z
_atom_site_U_iso_or_equiv
_atom_site_adp_type
_atom_site_occupancy
_atom_site_site_symmetry_order
_atom_site_calc_flag
_atom_site_refinement_flags_posn
_atom_site_refinement_flags_adp
_atom_site_refinement_flags_occupancy
_atom_site_disorder_assembly
_atom_site_disorder_group
C1 C -0.0157(4) 0.1385(4) 0.31247(19) 0.0176(10) Uani 1 1 d . U . . .
C2 C -0.1133(4) 0.0681(4) 0.3016(2) 0.0238(12) Uani 1 1 d . U . . .
H2 H -0.1383 0.0191 0.3171 0.029 Uiso 1 1 calc R U . . .
C3 C -0.1620(4) 0.0846(4) 0.2654(2) 0.0258(13) Uani 1 1 d . U . . .
H3 H -0.2275 0.0486 0.2503 0.031 Uiso 1 1 calc R U . . .
C4 C -0.0973(4) 0.1666(4) 0.2537(2) 0.0211(11) Uani 1 1 d . U . . .
C5 C -0.1183(4) 0.2041(4) 0.2163(2) 0.0201(11) Uani 1 1 d . U . . .
C6 C -0.0548(4) 0.2835(4) 0.20591(19) 0.0197(11) Uani 1 1 d . U . . .
C7 C -0.0725(4) 0.3165(4) 0.1644(2) 0.0225(12) Uani 1 1 d . U . . .
H7 H -0.1296 0.2899 0.1409 0.027 Uiso 1 1 calc R U . . .
C8 C 0.0070(4) 0.3924(4) 0.16495(19) 0.0192(11) Uani 1 1 d . U . . .
H8 H 0.0171 0.4282 0.1417 0.023 Uiso 1 1 calc R U . . .
C9 C 0.0742(4) 0.4085(4) 0.20796(18) 0.0170(10) Uani 1 1 d . U . . .
C10 C 0.1615(4) 0.4838(4) 0.22369(18) 0.0167(10) Uani 1 1 d . U . . .
C11 C 0.2242(4) 0.5016(4) 0.26626(18) 0.0170(10) Uani 1 1 d . U . . .
C12 C 0.3078(4) 0.5845(4) 0.28610(19) 0.0195(11) Uani 1 1 d . U . . .
H12 H 0.3265 0.6397 0.2749 0.023 Uiso 1 1 calc R U . . .
C13 C 0.3553(4) 0.5697(4) 0.32391(19) 0.0204(11) Uani 1 1 d . U . . .
H13 H 0.4131 0.6125 0.3443 0.024 Uiso 1 1 calc R U . . .
C14 C 0.3013(4) 0.4764(4) 0.32727(18) 0.0182(11) Uani 1 1 d . U . . .
C15 C 0.3339(4) 0.4284(4) 0.35635(19) 0.0195(11) Uani 1 1 d . U . . .
C16 C 0.2778(4) 0.3392(4) 0.36092(18) 0.0175(10) Uani 1 1 d . U . . .
C17 C 0.3107(4) 0.2892(4) 0.39115(18) 0.0176(11) Uani 1 1 d . U . . .
H17 H 0.3741 0.3080 0.4091 0.021 Uiso 1 1 calc R U . . .
C18 C 0.2333(4) 0.2103(4) 0.38881(19) 0.0175(10) Uani 1 1 d . U . . .
H18 H 0.2322 0.1636 0.4052 0.021 Uiso 1 1 calc R U . . .
C19 C 0.1528(4) 0.2101(4) 0.35693(18) 0.0166(10) Uani 1 1 d . U . . .
C20 C 0.0602(4) 0.1409(4) 0.34545(18) 0.0156(10) Uani 1 1 d . U . . .
C21 C -0.2149(4) 0.1521(4) 0.18451(18) 0.0170(10) Uani 1 1 d . U . . .
C22 C -0.2969(4) 0.1774(5) 0.1911(2) 0.0262(13) Uani 1 1 d . U . . .
H22 H -0.2911 0.2287 0.2160 0.031 Uiso 1 1 calc R U . . .
C23 C -0.3855(4) 0.1285(4) 0.1618(2) 0.0269(13) Uani 1 1 d . U . . .
H23 H -0.4403 0.1461 0.1669 0.032 Uiso 1 1 calc R U . . .
C24 C -0.3954(4) 0.0544(4) 0.12520(19) 0.0199(11) Uani 1 1 d . U . . .
H24 H -0.4564 0.0214 0.1047 0.024 Uiso 1 1 calc R U . . .
C25 C -0.3150(4) 0.0288(4) 0.1188(2) 0.0218(12) Uani 1 1 d . U . . .
H25 H -0.3213 -0.0227 0.0940 0.026 Uiso 1 1 calc R U . . .
C26 C -0.2261(4) 0.0773(4) 0.1480(2) 0.0232(12) Uani 1 1 d . U . . .
H26 H -0.1717 0.0590 0.1428 0.028 Uiso 1 1 calc R U . . .
C27 C 0.1926(4) 0.5480(3) 0.19129(18) 0.0134(10) Uani 1 1 d . U . . .
C28 C 0.2280(4) 0.5194(4) 0.15004(19) 0.0193(11) Uani 1 1 d . U . . .
H28 H 0.2331 0.4601 0.1433 0.023 Uiso 1 1 calc R U . . .
C29 C 0.2556(4) 0.5761(4) 0.1190(2) 0.0255(12) Uani 1 1 d . U . . .
H29 H 0.2798 0.5560 0.0911 0.031 Uiso 1 1 calc R U . . .
C30 C 0.2480(4) 0.6627(4) 0.1284(2) 0.0246(12) Uani 1 1 d . U . . .
H30 H 0.2666 0.7018 0.1070 0.030 Uiso 1 1 calc R U . . .
C31 C 0.2135(4) 0.6915(4) 0.1691(2) 0.0240(12) Uani 1 1 d . U . . .
H31 H 0.2085 0.7508 0.1757 0.029 Uiso 1 1 calc R U . . .
C32 C 0.1859(4) 0.6349(4) 0.2005(2) 0.0204(11) Uani 1 1 d . U . . .
H32 H 0.1623 0.6556 0.2285 0.024 Uiso 1 1 calc R U . . .
C33 C 0.4354(4) 0.4746(4) 0.3831(2) 0.0246(13) Uani 1 1 d . U . . .
C34 C 0.5090(7) 0.4386(6) 0.3610(3) 0.022(2) Uiso 0.545 1 d D U P A 1
H34 H 0.4901 0.3919 0.3322 0.026 Uiso 0.545 1 calc R U P A 1
C35 C 0.6055(7) 0.4766(6) 0.3843(3) 0.024(2) Uiso 0.545 1 d D U P A 1
H35 H 0.6542 0.4562 0.3715 0.029 Uiso 0.545 1 calc R U P A 1
C36 C 0.6304(6) 0.5440(6) 0.4259(3) 0.0134(18) Uiso 0.545 1 d D U P A 1
H36 H 0.6961 0.5696 0.4421 0.016 Uiso 0.545 1 calc R U P A 1
C37 C 0.5601(7) 0.5741(6) 0.4441(3) 0.024(2) Uiso 0.545 1 d D U P A 1
H37 H 0.5775 0.6212 0.4726 0.029 Uiso 0.545 1 calc R U P A 1
C38 C 0.4631(7) 0.5357(5) 0.4207(3) 0.0200(19) Uiso 0.545 1 d D U P A 1
H38 H 0.4159 0.5575 0.4342 0.024 Uiso 0.545 1 calc R U P A 1
C34A C 0.5164(8) 0.5107(5) 0.3655(4) 0.023(2) Uiso 0.454 1 d D U P A 2
H34A H 0.5101 0.5039 0.3320 0.028 Uiso 0.454 1 calc R U P A 2
C35A C 0.6102(8) 0.5580(6) 0.3914(4) 0.021(2) Uiso 0.454 1 d D U P A 2
H35A H 0.6647 0.5822 0.3758 0.025 Uiso 0.454 1 calc R U P A 2
C36A C 0.6230(7) 0.5691(6) 0.4400(4) 0.013(2) Uiso 0.454 1 d D U P A 2
H36A H 0.6869 0.6007 0.4580 0.016 Uiso 0.454 1 calc R U P A 2
C37A C 0.5444(7) 0.5351(6) 0.4628(4) 0.016(2) Uiso 0.454 1 d D U P A 2
H37A H 0.5540 0.5432 0.4964 0.020 Uiso 0.454 1 calc R U P A 2
C38A C 0.4503(7) 0.4885(6) 0.4367(4) 0.017(2) Uiso 0.454 1 d D U P A 2
H38A H 0.3957 0.4656 0.4525 0.020 Uiso 0.454 1 calc R U P A 2
C39 C 0.0370(4) 0.0648(4) 0.37133(18) 0.0163(10) Uani 1 1 d . U . . .
C40 C 0.0441(4) -0.0201(4) 0.3521(2) 0.0227(12) Uani 1 1 d . U . . .
H40 H 0.0654 -0.0301 0.3220 0.027 Uiso 1 1 calc R U . . .
C41 C 0.0206(5) -0.0901(4) 0.3765(2) 0.0257(13) Uani 1 1 d . U . . .
H41 H 0.0279 -0.1469 0.3635 0.031 Uiso 1 1 calc R U . . .
C42 C -0.0135(5) -0.0778(4) 0.4196(2) 0.0288(13) Uani 1 1 d . U . . .
H42 H -0.0311 -0.1264 0.4359 0.035 Uiso 1 1 calc R U . . .
C43 C -0.0218(5) 0.0057(4) 0.4388(2) 0.0340(15) Uani 1 1 d . U . . .
H43 H -0.0452 0.0146 0.4683 0.041 Uiso 1 1 calc R U . . .
C44 C 0.0044(5) 0.0774(4) 0.4147(2) 0.0245(12) Uani 1 1 d . U . . .
H44 H -0.0003 0.1351 0.4283 0.029 Uiso 1 1 calc R U . . .
C45 C 0.1732(4) 0.2465(4) 0.2402(2) 0.0221(12) Uani 1 1 d . U . . .
H45A H 0.2384 0.2910 0.2378 0.026 Uiso 1 1 calc R U . . .
H45B H 0.1846 0.1982 0.2544 0.026 Uiso 1 1 calc R U . . .
C46 C 0.1179(5) 0.2011(4) 0.1906(2) 0.0246(12) Uani 1 1 d . U . . .
H46A H 0.1109 0.2492 0.1748 0.029 Uiso 1 1 calc R U . . .
H46B H 0.0512 0.1587 0.1923 0.029 Uiso 1 1 calc R U . . .
C47 C 0.1699(5) 0.1468(4) 0.1607(2) 0.0239(12) Uani 1 1 d . U . . .
H47A H 0.2325 0.1905 0.1549 0.029 Uiso 1 1 calc R U . . .
H47B H 0.1856 0.1049 0.1785 0.029 Uiso 1 1 calc R U . . .
C48 C 0.1071(5) 0.0900(5) 0.1132(2) 0.0351(16) Uani 1 1 d . U . . .
H48A H 0.0433 0.0495 0.1187 0.053 Uiso 1 1 calc R U . . .
H48B H 0.1404 0.0523 0.0962 0.053 Uiso 1 1 calc R U . . .
H48C H 0.0970 0.1317 0.0940 0.053 Uiso 1 1 calc R U . . .
C49 C 0.3676(4) 0.5154(3) 0.00765(18) 0.0145(10) Uani 1 1 d . U . . .
C50 C 0.3137(4) 0.4219(3) 0.0124(2) 0.0179(11) Uani 1 1 d . U . . .
H50 H 0.2556 0.3780 -0.0074 0.022 Uiso 1 1 calc R U . . .
C51 C 0.3627(4) 0.4095(4) 0.0506(2) 0.0191(11) Uani 1 1 d . U . . .
H51 H 0.3445 0.3554 0.0627 0.023 Uiso 1 1 calc R U . . .
C52 C 0.4467(4) 0.4927(3) 0.06946(19) 0.0168(10) Uani 1 1 d . U . . .
C53 C 0.5102(4) 0.5121(4) 0.11190(19) 0.0170(10) Uani 1 1 d . U . . .
C54 C 0.5991(4) 0.5871(4) 0.12553(18) 0.0164(10) Uani 1 1 d . U . . .
C55 C 0.6688(4) 0.6059(4) 0.16798(18) 0.0183(11) Uani 1 1 d . U . . .
H55 H 0.6595 0.5729 0.1924 0.022 Uiso 1 1 calc R U . . .
C56 C 0.7488(4) 0.6784(4) 0.16638(18) 0.0171(10) Uani 1 1 d . U . . .
H56 H 0.8071 0.7054 0.1891 0.021 Uiso 1 1 calc R U . . .
C57 C 0.7298(4) 0.7076(3) 0.12369(17) 0.0116(9) Uani 1 1 d . U . . .
C58 C 0.7937(4) 0.7835(3) 0.11052(16) 0.0103(9) Uiso 1 1 d . . . . .
C59 C 0.7705(4) 0.8183(3) 0.07250(16) 0.0089(9) Uiso 1 1 d . . . . .
C60 C 0.8370(4) 0.8965(3) 0.05782(16) 0.0102(9) Uani 1 1 d . U . . .
H60 H 0.9043 0.9297 0.0708 0.012 Uiso 1 1 calc R U . . .
C61 C 0.7862(4) 0.9135(3) 0.02241(16) 0.0114(9) Uani 1 1 d . U . . .
H61 H 0.8109 0.9603 0.0055 0.014 Uiso 1 1 calc R U . . .
C62 C 0.6868(4) 0.8467(3) 0.01499(16) 0.0108(9) Uani 1 1 d . U . . .
C63 C 0.6072(4) 0.8459(3) -0.01570(17) 0.0127(9) Uani 1 1 d . U . . .
C64 C 0.5129(4) 0.7788(3) -0.02424(17) 0.0138(10) Uani 1 1 d . U . . .
C65 C 0.4309(4) 0.7805(4) -0.05350(18) 0.0156(10) Uani 1 1 d . U . . .
H65 H 0.4305 0.8283 -0.0688 0.019 Uiso 1 1 calc R U . . .
C66 C 0.3542(4) 0.7017(4) -0.05543(18) 0.0164(10) Uani 1 1 d . U . . .
H66 H 0.2897 0.6841 -0.0720 0.020 Uiso 1 1 calc R U . . .
C67 C 0.3885(4) 0.6496(3) -0.02774(17) 0.0144(10) Uani 1 1 d . U . . .
C68 C 0.3336(4) 0.5606(3) -0.02246(18) 0.0149(10) Uani 1 1 d . U . . .
C69 C 0.4815(4) 0.4504(4) 0.14600(19) 0.0192(11) Uani 1 1 d . U . . .
C70 C 0.4492(5) 0.4820(4) 0.1876(2) 0.0239(12) Uani 1 1 d . U . . .
H70 H 0.4441 0.5413 0.1933 0.029 Uiso 1 1 calc R U . . .
C71 C 0.4244(5) 0.4290(4) 0.2205(2) 0.0253(12) Uani 1 1 d . U . . .
H71 H 0.4035 0.4519 0.2489 0.030 Uiso 1 1 calc R U . . .
C72 C 0.4303(4) 0.3413(4) 0.21156(19) 0.0206(11) Uani 1 1 d . U . . .
H72 H 0.4127 0.3038 0.2338 0.025 Uiso 1 1 calc R U . . .
C73 C 0.4617(4) 0.3091(4) 0.17053(19) 0.0211(12) Uani 1 1 d . U . . .
H73 H 0.4659 0.2495 0.1646 0.025 Uiso 1 1 calc R U . . .
C74 C 0.4871(4) 0.3637(4) 0.13776(19) 0.0190(11) Uani 1 1 d . U . . .
H74 H 0.5085 0.3410 0.1095 0.023 Uiso 1 1 calc R U . . .
C75 C 0.8914(4) 0.8351(3) 0.14106(17) 0.0114(10) Uani 1 1 d . U . . .
C76 C 0.9052(5) 0.9109(4) 0.17813(18) 0.0234(12) Uani 1 1 d . U . . .
H76 H 0.8521 0.9308 0.1838 0.028 Uiso 1 1 calc R U . . .
C77 C 0.9956(5) 0.9574(4) 0.2068(2) 0.0292(13) Uani 1 1 d . U . . .
H77 H 1.0030 1.0071 0.2329 0.035 Uiso 1 1 calc R U . . .
C78 C 1.0742(5) 0.9327(4) 0.1980(2) 0.0293(13) Uani 1 1 d . U . . .
H78 H 1.1365 0.9664 0.2172 0.035 Uiso 1 1 calc R U . . .
C79 C 1.0630(5) 0.8581(4) 0.1608(3) 0.0341(15) Uani 1 1 d . U . . .
H79 H 1.1174 0.8404 0.1545 0.041 Uiso 1 1 calc R U . . .
C80 C 0.9716(4) 0.8096(4) 0.1328(2) 0.0260(13) Uani 1 1 d . U . . .
H80 H 0.9638 0.7582 0.1075 0.031 Uiso 1 1 calc R U . . .
C81 C 0.6275(4) 0.9239(3) -0.04044(18) 0.0148(10) Uani 1 1 d . U . . .
C82 C 0.6195(4) 1.0071(4) -0.01870(19) 0.0193(11) Uani 1 1 d . U . . .
H82 H 0.5997 1.0143 0.0118 0.023 Uiso 1 1 calc R U . . .
C83 C 0.6405(5) 1.0800(4) -0.0415(2) 0.0232(12) Uani 1 1 d . U . . .
H83 H 0.6339 1.1363 -0.0269 0.028 Uiso 1 1 calc R U . . .
C84 C 0.6710(4) 1.0702(4) -0.0855(2) 0.0219(12) Uani 1 1 d . U . . .
H84 H 0.6861 1.1201 -0.1010 0.026 Uiso 1 1 calc R U . . .
C85 C 0.6796(4) 0.9871(4) -0.1074(2) 0.0225(12) Uani 1 1 d . U . . .
H85 H 0.7007 0.9804 -0.1377 0.027 Uiso 1 1 calc R U . . .
C86 C 0.6572(4) 0.9144(4) -0.08482(19) 0.0203(11) Uani 1 1 d . U . . .
H86 H 0.6623 0.8577 -0.0999 0.024 Uiso 1 1 calc R U . . .
C87 C 0.2314(4) 0.5145(3) -0.04891(19) 0.0157(10) Uani 1 1 d . U . . .
C88 C 0.2141(4) 0.5018(3) -0.09831(18) 0.0138(10) Uani 1 1 d . U . . .
H88 H 0.2678 0.5225 -0.1150 0.017 Uiso 1 1 calc R U . . .
C89 C 0.1191(4) 0.4591(4) -0.1232(2) 0.0213(11) Uani 1 1 d . U . . .
H89 H 0.1075 0.4508 -0.1567 0.026 Uiso 1 1 calc R U . . .
C90 C 0.0401(4) 0.4284(3) -0.0980(2) 0.0242(12) Uani 1 1 d . U . . .
H90 H -0.0245 0.3943 -0.1148 0.029 Uiso 1 1 calc R U . . .
C91 C 0.0569(4) 0.4480(4) -0.0490(2) 0.0199(11) Uani 1 1 d . U . . .
H91 H 0.0029 0.4320 -0.0320 0.024 Uiso 1 1 calc R U . . .
C92 C 0.1515(4) 0.4908(3) -0.02423(19) 0.0144(10) Uani 1 1 d . U . . .
H92 H 0.1622 0.5040 0.0096 0.017 Uiso 1 1 calc R U . . .
C93 C 0.5026(4) 0.7495(4) 0.09121(18) 0.0187(11) Uani 1 1 d . U . . .
H93A H 0.4960 0.7996 0.0770 0.022 Uiso 1 1 calc R U . . .
H93B H 0.4354 0.7083 0.0932 0.022 Uiso 1 1 calc R U . . .
C94 C 0.5572(4) 0.7924(4) 0.14095(19) 0.0226(12) Uani 1 1 d . U . . .
H94A H 0.6246 0.8340 0.1396 0.027 Uiso 1 1 calc R U . . .
H94B H 0.5626 0.7429 0.1560 0.027 Uiso 1 1 calc R U . . .
C95 C 0.5068(4) 0.8473(4) 0.1716(2) 0.0227(12) Uani 1 1 d . U . . .
H95A H 0.4904 0.8890 0.1538 0.027 Uiso 1 1 calc R U . . .
H95B H 0.4446 0.8039 0.1779 0.027 Uiso 1 1 calc R U . . .
C96 C 0.5703(6) 0.9038(6) 0.2182(3) 0.056(2) Uani 1 1 d . U . . .
H96A H 0.5769 0.8624 0.2383 0.084 Uiso 1 1 calc R U . . .
H96B H 0.5399 0.9452 0.2343 0.084 Uiso 1 1 calc R U . . .
H96C H 0.6354 0.9406 0.2123 0.084 Uiso 1 1 calc R U . . .
C97 C 0.0571(4) 0.6588(4) 0.30766(18) 0.0196(11) Uani 1 1 d . U . . .
C98 C 0.0244(4) 0.7077(4) 0.27701(19) 0.0209(11) Uani 1 1 d . U . . .
H98 H -0.0395 0.6885 0.2594 0.025 Uiso 1 1 calc R U . . .
C99 C 0.1011(4) 0.7858(4) 0.27780(19) 0.0206(11) Uani 1 1 d . U . . .
H99 H 0.1015 0.8311 0.2605 0.025 Uiso 1 1 calc R U . . .
C100 C 0.1826(4) 0.7874(4) 0.30989(18) 0.0194(11) Uani 1 1 d . U . . .
C101 C 0.2761(4) 0.8551(4) 0.3196(2) 0.0235(12) Uani 1 1 d . U . . .
C102 C 0.3527(5) 0.8576(5) 0.3520(2) 0.0339(15) Uani 1 1 d . U . . .
C103 C 0.4501(6) 0.9277(6) 0.3617(3) 0.058(2) Uani 1 1 d . U . . .
H103 H 0.4750 0.9755 0.3455 0.070 Uiso 1 1 calc R U . . .
C104 C 0.4988(6) 0.9122(6) 0.3984(3) 0.060(3) Uani 1 1 d . U . . .
H104 H 0.5642 0.9486 0.4135 0.072 Uiso 1 1 calc R U . . .
C105 C 0.4347(5) 0.8310(5) 0.4108(3) 0.0410(18) Uani 1 1 d . U . . .
C106 C 0.4570(5) 0.7968(5) 0.4490(2) 0.0321(14) Uani 1 1 d . U . . .
C107 C 0.3941(4) 0.7181(4) 0.4610(2) 0.0240(12) Uani 1 1 d . U . . .
C108 C 0.4127(4) 0.6872(4) 0.50281(19) 0.0221(12) Uani 1 1 d . U . . .
H108 H 0.4702 0.7149 0.5261 0.027 Uiso 1 1 calc R U . . .
C109 C 0.3341(4) 0.6120(4) 0.50313(19) 0.0201(11) Uani 1 1 d . U . . .
H109 H 0.3252 0.5772 0.5268 0.024 Uiso 1 1 calc R U . . .
C110 C 0.2659(4) 0.5944(4) 0.46074(18) 0.0178(10) Uani 1 1 d . U . . .
C111 C 0.1790(4) 0.5184(4) 0.44584(19) 0.0190(11) Uani 1 1 d . U . . .
C112 C 0.1152(4) 0.5001(4) 0.40383(19) 0.0189(11) Uani 1 1 d . U . . .
C113 C 0.0284(4) 0.4176(4) 0.3853(2) 0.0228(12) Uani 1 1 d . U . . .
H113 H 0.0095 0.3630 0.3971 0.027 Uiso 1 1 calc R U . . .
C114 C -0.0208(4) 0.4322(4) 0.34837(19) 0.0225(12) Uani 1 1 d . U . . .
H114 H -0.0804 0.3898 0.3292 0.027 Uiso 1 1 calc R U . . .
C115 C 0.0342(4) 0.5247(4) 0.34341(18) 0.0188(11) Uani 1 1 d . U . . .
C116 C 0.0012(4) 0.5722(4) 0.31440(18) 0.0191(11) Uani 1 1 d . U . . .
C117 C 0.2980(4) 0.9307(4) 0.29324(19) 0.0202(11) Uani 1 1 d . U . . .
C118 C 0.2844(5) 1.0131(4) 0.3113(2) 0.0269(13) Uani 1 1 d . U . . .
H118 H 0.2572 1.0205 0.3398 0.032 Uiso 1 1 calc R U . . .
C119 C 0.3104(5) 1.0840(4) 0.2878(2) 0.0278(13) Uani 1 1 d . U . . .
H119 H 0.3006 1.1398 0.3003 0.033 Uiso 1 1 calc R U . . .
C120 C 0.3507(5) 1.0746(4) 0.2462(2) 0.0254(12) Uani 1 1 d . U . . .
H120 H 0.3684 1.1234 0.2301 0.030 Uiso 1 1 calc R U . . .
C121 C 0.3647(4) 0.9935(4) 0.2287(2) 0.0241(12) Uani 1 1 d . U . . .
H121 H 0.3928 0.9867 0.2003 0.029 Uiso 1 1 calc R U . . .
C122 C 0.3384(4) 0.9216(4) 0.25172(19) 0.0210(11) Uani 1 1 d . U . . .
H122 H 0.3482 0.8659 0.2390 0.025 Uiso 1 1 calc R U . . .
C123 C 0.5498(8) 0.8563(7) 0.4841(4) 0.019(2) Uani 0.524 1 d D U P B 1
C124 C 0.6314(7) 0.8345(7) 0.4748(4) 0.021(2) Uani 0.524 1 d D U P B 1
H124 H 0.6255 0.7859 0.4483 0.025 Uiso 0.524 1 calc R U P B 1
C125 C 0.7222(8) 0.8834(7) 0.5039(4) 0.023(2) Uani 0.524 1 d D U P B 1
H125 H 0.7778 0.8681 0.4972 0.027 Uiso 0.524 1 calc R U P B 1
C126 C 0.7309(8) 0.9536(7) 0.5422(4) 0.023(2) Uani 0.524 1 d D U P B 1
H126 H 0.7926 0.9867 0.5621 0.027 Uiso 0.524 1 calc R U P B 1
C127 C 0.6506(8) 0.9761(8) 0.5520(4) 0.026(2) Uani 0.524 1 d D U P B 1
H127 H 0.6570 1.0248 0.5785 0.031 Uiso 0.524 1 calc R U P B 1
C128 C 0.5593(8) 0.9275(8) 0.5229(4) 0.025(2) Uani 0.524 1 d D U P B 1
H128 H 0.5040 0.9433 0.5296 0.030 Uiso 0.524 1 calc R U P B 1
C23B C 0.5625(8) 0.8373(8) 0.4738(4) 0.020(2) Uani 0.476 1 d D U P B 2
C24B C 0.6408(8) 0.8126(8) 0.4614(4) 0.021(2) Uani 0.476 1 d D U P B 2
H24B H 0.6308 0.7633 0.4346 0.025 Uiso 0.476 1 calc R U P B 2
C25B C 0.7342(8) 0.8597(8) 0.4880(4) 0.023(2) Uani 0.476 1 d D U P B 2
H25B H 0.7875 0.8423 0.4792 0.027 Uiso 0.476 1 calc R U P B 2
C26B C 0.7498(9) 0.9311(8) 0.5268(4) 0.023(2) Uani 0.476 1 d D U P B 2
H26B H 0.8137 0.9629 0.5447 0.028 Uiso 0.476 1 calc R U P B 2
C27B C 0.6729(9) 0.9565(8) 0.5396(4) 0.027(2) Uani 0.476 1 d D U P B 2
H27B H 0.6835 1.0059 0.5665 0.032 Uiso 0.476 1 calc R U P B 2
C28B C 0.5789(9) 0.9094(8) 0.5131(4) 0.026(2) Uani 0.476 1 d D U P B 2
H28B H 0.5258 0.9270 0.5221 0.031 Uiso 0.476 1 calc R U P B 2
C129 C 0.1495(4) 0.4534(4) 0.47798(19) 0.0182(11) Uani 1 1 d . U . . .
C130 C 0.1561(4) 0.3664(4) 0.4674(2) 0.0234(12) Uani 1 1 d . U . . .
H130 H 0.1792 0.3468 0.4391 0.028 Uiso 1 1 calc R U . . .
C131 C 0.1287(5) 0.3078(4) 0.4984(2) 0.0272(13) Uani 1 1 d . U . . .
H131 H 0.1344 0.2488 0.4914 0.033 Uiso 1 1 calc R U . . .
C132 C 0.0937(5) 0.3354(4) 0.5389(2) 0.0299(14) Uani 1 1 d . U . . .
H132 H 0.0744 0.2950 0.5597 0.036 Uiso 1 1 calc R U . . .
C133 C 0.0862(5) 0.4218(4) 0.5498(2) 0.0331(15) Uani 1 1 d . U . . .
H133 H 0.0623 0.4409 0.5780 0.040 Uiso 1 1 calc R U . . .
C134 C 0.1138(5) 0.4798(4) 0.5193(2) 0.0266(13) Uani 1 1 d . U . . .
H134 H 0.1083 0.5389 0.5266 0.032 Uiso 1 1 calc R U . . .
C135 C -0.1019(4) 0.5273(3) 0.28898(18) 0.0193(10) Uani 1 1 d . U . . .
C136 C -0.1771(7) 0.5581(5) 0.3074(3) 0.0211(17) Uani 0.563 1 d D U P C 1
H136 H -0.1611 0.6032 0.3366 0.025 Uiso 0.563 1 calc R U P C 1
C137 C -0.2728(7) 0.5224(6) 0.2827(3) 0.0228(17) Uani 0.563 1 d D U P C 1
H137 H -0.3214 0.5436 0.2950 0.027 Uiso 0.563 1 calc R U P C 1
C138 C -0.2967(7) 0.4567(6) 0.2406(3) 0.0151(17) Uani 0.563 1 d D U P C 1
H138 H -0.3622 0.4317 0.2242 0.018 Uiso 0.563 1 calc R U P C 1
C139 C -0.2259(7) 0.4266(6) 0.2221(3) 0.0206(19) Uani 0.563 1 d D U P C 1
H139 H -0.2429 0.3812 0.1929 0.025 Uiso 0.563 1 calc R U P C 1
C140 C -0.1306(6) 0.4626(6) 0.2458(3) 0.0150(16) Uani 0.563 1 d D U P C 1
H140 H -0.0828 0.4421 0.2320 0.018 Uiso 0.563 1 calc R U P C 1
C36B C -0.1807(8) 0.5088(6) 0.3163(4) 0.021(2) Uani 0.437 1 d D U P C 2
H36B H -0.1676 0.5302 0.3500 0.025 Uiso 0.437 1 calc R U P C 2
C37B C -0.2769(8) 0.4595(7) 0.2933(4) 0.021(2) Uani 0.437 1 d D U P C 2
H37B H -0.3295 0.4467 0.3114 0.025 Uiso 0.437 1 calc R U P C 2
C38B C -0.2957(8) 0.4291(7) 0.2443(3) 0.015(2) Uani 0.437 1 d D U P C 2
H38B H -0.3612 0.3960 0.2286 0.018 Uiso 0.437 1 calc R U P C 2
C39B C -0.2186(8) 0.4472(7) 0.2183(4) 0.012(2) Uiso 0.437 1 d D U P C 2
H39B H -0.2312 0.4272 0.1846 0.015 Uiso 0.437 1 calc R U P C 2
C40B C -0.1235(8) 0.4943(6) 0.2416(4) 0.009(2) Uiso 0.437 1 d D U P C 2
H40B H -0.0712 0.5039 0.2233 0.011 Uiso 0.437 1 calc R U P C 2
C141 C 0.1656(5) 0.7551(4) 0.4272(2) 0.0247(12) Uani 1 1 d . U . . .
H14A H 0.1587 0.8058 0.4137 0.030 Uiso 1 1 calc R U . . .
H14B H 0.0985 0.7124 0.4282 0.030 Uiso 1 1 calc R U . . .
C142 C 0.2180(5) 0.7960(5) 0.4774(2) 0.0323(14) Uani 1 1 d . U . . .
H14C H 0.2853 0.8389 0.4769 0.039 Uiso 1 1 calc R U . . .
H14D H 0.2240 0.7457 0.4916 0.039 Uiso 1 1 calc R U . . .
C143 C 0.1668(5) 0.8480(4) 0.5087(2) 0.0296(14) Uani 1 1 d . U . . .
H14E H 0.1517 0.8918 0.4921 0.036 Uiso 1 1 calc R U . . .
H14F H 0.1036 0.8032 0.5132 0.036 Uiso 1 1 calc R U . . .
C144 C 0.2263(7) 0.9009(7) 0.5568(3) 0.063(3) Uani 1 1 d . U . . .
H14G H 0.2395 0.8578 0.5740 0.095 Uiso 1 1 calc R U . . .
H14H H 0.1895 0.9333 0.5749 0.095 Uiso 1 1 calc R U . . .
H14I H 0.2887 0.9460 0.5527 0.095 Uiso 1 1 calc R U . . .
N1 N -0.0086(3) 0.1988(3) 0.28342(16) 0.0184(9) Uani 1 1 d . U . . .
N2 N 0.0345(3) 0.3408(3) 0.23196(16) 0.0189(9) Uani 1 1 d . U . . .
N3 N 0.2173(3) 0.4386(3) 0.29365(15) 0.0165(9) Uani 1 1 d . U . . .
N4 N 0.1820(3) 0.2897(3) 0.34024(15) 0.0167(9) Uani 1 1 d . U . . .
N5 N 0.4513(3) 0.5545(3) 0.04137(15) 0.0162(9) Uani 1 1 d . U . . .
N6 N 0.4854(3) 0.6989(3) -0.00817(14) 0.0128(8) Uani 1 1 d . U . . .
N7 N 0.6796(3) 0.7876(3) 0.04490(14) 0.0101(8) Uani 1 1 d . U . . .
N8 N 0.6381(3) 0.6509(3) 0.09957(15) 0.0132(8) Uani 1 1 d . U . . .
N9 N 0.1535(4) 0.7085(3) 0.32770(16) 0.0202(10) Uani 1 1 d . U . . .
N10 N 0.3453(4) 0.7991(4) 0.38222(18) 0.0282(11) Uani 1 1 d . U . . .
N11 N 0.3038(4) 0.6602(3) 0.43548(16) 0.0197(9) Uani 1 1 d . U . . .
N12 N 0.1199(3) 0.5621(3) 0.37584(16) 0.0178(9) Uani 1 1 d . U . . .
Cl9 Cl -0.0971(6) 0.1546(6) 0.0554(3) 0.0312(13) Uani 0.543 1 d D U P D 1
Cl10 Cl -0.1011(7) 0.3206(5) 0.0320(3) 0.0282(14) Uani 0.543 1 d D U P D 1
Cl11 Cl 0.0805(5) 0.2933(5) 0.0471(3) 0.0388(13) Uani 0.543 1 d D U P D 1
Cl12 Cl -0.0589(6) 0.1861(3) -0.03569(19) 0.0392(13) Uani 0.543 1 d D U P D 1
C1C C -0.0449(7) 0.2396(6) 0.0248(3) 0.022(3) Uani 0.543 1 d D U P D 1
Cl13 Cl -0.1205(8) 0.3007(6) 0.0208(3) 0.043(3) Uani 0.457 1 d D U P E 2
Cl14 Cl -0.1163(7) 0.1551(7) 0.0640(3) 0.0313(18) Uani 0.457 1 d D U P E 2
Cl15 Cl -0.0719(6) 0.1531(4) -0.0303(2) 0.0371(14) Uani 0.457 1 d D U P E 2
Cl16 Cl 0.0616(6) 0.2845(8) 0.0488(4) 0.073(4) Uani 0.457 1 d D U P E 2
C1D C -0.0618(7) 0.2234(7) 0.0257(3) 0.011(3) Uiso 0.457 1 d D . P E 2
Cl5 Cl 0.7387(4) 0.3028(4) 0.3823(2) 0.0524(14) Uani 0.454 1 d D U P F 1
Cl6 Cl 0.5638(3) 0.1498(3) 0.38310(12) 0.0471(11) Uani 0.454 1 d D U P F 1
Cl7 Cl 0.5519(4) 0.3117(4) 0.3605(2) 0.0786(16) Uani 0.454 1 d D U P F 1
Cl8 Cl 0.6146(4) 0.1900(3) 0.29468(14) 0.0600(12) Uani 0.454 1 d D U P F 1
C1B C 0.6184(7) 0.2379(6) 0.3543(3) 0.059(3) Uani 0.454 1 d D U P F 1
Cl5A Cl 0.7473(5) 0.2969(7) 0.3731(3) 0.153(4) Uani 0.545 1 d D U P G 2
Cl6A Cl 0.5431(3) 0.2050(3) 0.37523(14) 0.0602(11) Uani 0.545 1 d D U P G 2
Cl7A Cl 0.6056(4) 0.2733(3) 0.29494(14) 0.0786(15) Uani 0.545 1 d D U P G 2
Cl8A Cl 0.6421(4) 0.1174(3) 0.31414(15) 0.0740(14) Uani 0.545 1 d D U P G 2
C1E C 0.6378(7) 0.2253(6) 0.3405(3) 0.061(3) Uiso 0.545 1 d D U P G 2
Cl1 Cl -0.4049(4) 0.7155(6) 0.2831(3) 0.067(2) Uani 0.366 1 d D U P H 1
Cl2 Cl -0.2295(5) 0.6884(4) 0.3064(3) 0.079(2) Uani 0.366 1 d D U P H 1
Cl3 Cl -0.2263(4) 0.8381(3) 0.26493(13) 0.0363(11) Uani 0.366 1 d D U P H 1
Cl4 Cl -0.2582(4) 0.8459(4) 0.36059(15) 0.0464(13) Uani 0.366 1 d D U P H 1
C1A C -0.2806(7) 0.7726(6) 0.3042(3) 0.039(3) Uani 0.366 1 d D U P H 1
Cl1A Cl -0.4081(5) 0.7037(7) 0.2957(4) 0.127(5) Uani 0.475 1 d D U P I 2
Cl2A Cl -0.2058(3) 0.7965(3) 0.29164(15) 0.0517(11) Uani 0.475 1 d D U P I 2
Cl3A Cl -0.2659(4) 0.7292(3) 0.37273(14) 0.0563(12) Uani 0.475 1 d D U P I 2
Cl4A Cl -0.3012(4) 0.8857(3) 0.35354(19) 0.0656(16) Uani 0.475 1 d D U P I 2
C1AA C -0.2970(7) 0.7786(6) 0.3284(3) 0.044(3) Uani 0.475 1 d D U P I 2
Cl1B Cl -0.3367(14) 0.6976(11) 0.3575(5) 0.056 Uiso 0.114 1 d DG U P J 3
Cl2B Cl -0.3473(14) 0.8687(9) 0.3470(7) 0.056 Uiso 0.114 1 d DG U P J 3
Cl3B Cl -0.4558(11) 0.7083(12) 0.2772(6) 0.056 Uiso 0.114 1 d DG U P J 3
Cl4B Cl -0.2490(12) 0.7823(14) 0.2848(6) 0.056 Uiso 0.114 1 d DG U P J 3
C1AB C -0.3465(9) 0.7630(8) 0.3171(4) 0.056 Uiso 0.114 1 d DG U P J 3
Rh1 Rh 0.10793(3) 0.31514(3) 0.28609(2) 0.01491(12) Uani 1 1 d . U . . .
Rh2 Rh 0.56264(3) 0.67470(2) 0.04544(2) 0.01024(11) Uani 1 1 d . U . . .
Rh3 Rh 0.22936(3) 0.68436(3) 0.38145(2) 0.01759(12) Uani 1 1 d . U . . .

loop_
_atom_site_aniso_label
_atom_site_aniso_U_11
_atom_site_aniso_U_22
_atom_site_aniso_U_33
_atom_site_aniso_U_23
_atom_site_aniso_U_13
_atom_site_aniso_U_12
C1 0.014(2) 0.023(2) 0.018(2) 0.0058(19) 0.0044(18) 0.007(2)
C2 0.016(3) 0.030(3) 0.025(3) 0.013(2) 0.003(2) 0.004(2)
C3 0.015(3) 0.033(3) 0.027(3) 0.016(2) 0.001(2) 0.001(2)
C4 0.012(3) 0.031(3) 0.020(2) 0.010(2) 0.0020(19) 0.006(2)
C5 0.014(2) 0.027(2) 0.020(2) 0.0085(19) 0.0031(18) 0.007(2)
C6 0.016(2) 0.027(2) 0.018(2) 0.0070(19) 0.0034(18) 0.009(2)
C7 0.014(3) 0.031(3) 0.021(2) 0.009(2) 0.000(2) 0.005(2)
C8 0.016(3) 0.025(3) 0.017(2) 0.0066(19) 0.0002(19) 0.007(2)
C9 0.013(2) 0.022(2) 0.016(2) 0.0044(18) 0.0008(18) 0.0078(19)
C10 0.016(2) 0.020(2) 0.016(2) 0.0058(18) -0.0002(18) 0.0088(19)
C11 0.014(2) 0.022(2) 0.015(2) 0.0047(18) -0.0016(18) 0.006(2)
C12 0.021(3) 0.021(2) 0.015(2) 0.0064(19) -0.0017(19) 0.006(2)
C13 0.019(3) 0.026(3) 0.014(2) 0.0082(19) -0.0013(19) 0.005(2)
C14 0.017(3) 0.025(2) 0.012(2) 0.0072(18) 0.0026(18) 0.006(2)
C15 0.016(3) 0.026(2) 0.017(2) 0.0090(19) -0.0008(19) 0.007(2)
C16 0.018(2) 0.023(2) 0.015(2) 0.0069(18) 0.0022(18) 0.0108(19)
C17 0.017(3) 0.021(2) 0.016(2) 0.0060(19) 0.0002(19) 0.009(2)
C18 0.020(3) 0.018(2) 0.017(2) 0.0060(18) 0.0018(19) 0.010(2)
C19 0.019(2) 0.019(2) 0.013(2) 0.0032(17) 0.0039(18) 0.0094(19)
C20 0.017(2) 0.018(2) 0.013(2) 0.0028(17) 0.0032(17) 0.0084(19)
C21 0.013(2) 0.024(2) 0.014(2) 0.0084(18) 0.0061(18) 0.0049(19)
C22 0.016(3) 0.044(3) 0.017(2) 0.002(2) 0.006(2) 0.011(2)
C23 0.014(3) 0.043(3) 0.022(3) 0.003(2) 0.003(2) 0.011(2)
C24 0.012(3) 0.031(3) 0.016(2) 0.010(2) 0.0009(19) 0.005(2)
C25 0.016(3) 0.022(3) 0.025(3) 0.003(2) 0.002(2) 0.005(2)
C26 0.012(3) 0.027(3) 0.032(3) 0.008(2) 0.006(2) 0.008(2)
C27 0.006(2) 0.018(2) 0.015(2) 0.0042(17) -0.0045(17) 0.0043(19)
C28 0.018(3) 0.022(2) 0.018(2) 0.0031(19) 0.001(2) 0.009(2)
C29 0.021(3) 0.034(3) 0.024(3) 0.011(2) 0.006(2) 0.010(2)
C30 0.015(3) 0.029(3) 0.030(3) 0.016(2) -0.002(2) 0.005(2)
C31 0.020(3) 0.020(2) 0.032(3) 0.009(2) -0.003(2) 0.007(2)
C32 0.021(3) 0.021(2) 0.020(2) 0.0040(19) -0.001(2) 0.010(2)
C33 0.018(3) 0.031(3) 0.027(3) 0.021(2) 0.000(2) 0.005(2)
C39 0.016(3) 0.018(2) 0.016(2) 0.0017(17) -0.0004(19) 0.009(2)
C40 0.025(3) 0.019(2) 0.021(3) -0.0003(19) 0.004(2) 0.008(2)
C41 0.030(3) 0.018(2) 0.027(3) 0.002(2) 0.001(2) 0.008(2)
C42 0.035(4) 0.025(3) 0.026(3) 0.010(2) 0.001(2) 0.011(3)
C43 0.052(4) 0.033(3) 0.024(3) 0.013(2) 0.014(3) 0.019(3)
C44 0.036(3) 0.022(3) 0.021(2) 0.005(2) 0.008(2) 0.016(2)
C45 0.016(3) 0.029(3) 0.020(2) 0.001(2) 0.002(2) 0.010(2)
C46 0.027(3) 0.028(3) 0.020(2) 0.002(2) -0.002(2) 0.016(2)
C47 0.024(3) 0.025(3) 0.022(3) 0.002(2) -0.001(2) 0.010(2)
C48 0.033(4) 0.043(4) 0.026(3) -0.005(3) -0.005(3) 0.020(3)
C49 0.015(2) 0.009(2) 0.018(2) 0.0011(17) 0.0016(18) 0.0046(18)
C50 0.019(3) 0.010(2) 0.027(3) 0.0028(18) 0.002(2) 0.0081(19)
C51 0.020(3) 0.012(2) 0.026(3) 0.0055(19) 0.002(2) 0.007(2)
C52 0.018(3) 0.013(2) 0.019(2) 0.0031(17) 0.0048(18) 0.0067(19)
C53 0.021(3) 0.015(2) 0.017(2) 0.0051(17) 0.0063(18) 0.0075(19)
C54 0.020(2) 0.016(2) 0.017(2) 0.0037(17) 0.0043(18) 0.0114(19)
C55 0.022(3) 0.021(2) 0.015(2) 0.0044(18) 0.0044(19) 0.013(2)
C56 0.020(3) 0.020(2) 0.013(2) 0.0026(18) 0.0023(19) 0.012(2)
C57 0.013(2) 0.012(2) 0.012(2) -0.0019(16) 0.0006(17) 0.0095(18)
C60 0.010(2) 0.007(2) 0.010(2) -0.0023(16) 0.0022(17) 0.0008(18)
C61 0.015(2) 0.009(2) 0.008(2) -0.0025(16) 0.0019(17) 0.0042(18)
C62 0.016(2) 0.0072(19) 0.009(2) -0.0035(15) 0.0010(16) 0.0069(17)
C63 0.017(2) 0.008(2) 0.012(2) -0.0025(16) 0.0026(17) 0.0063(17)
C64 0.018(2) 0.012(2) 0.010(2) 0.0003(16) 0.0005(17) 0.0047(17)
C65 0.017(3) 0.016(2) 0.014(2) 0.0043(18) 0.0026(18) 0.0060(19)
C66 0.015(3) 0.019(2) 0.017(2) 0.0056(18) 0.0018(19) 0.0075(19)
C67 0.016(2) 0.012(2) 0.013(2) -0.0003(16) 0.0014(18) 0.0051(18)
C68 0.015(2) 0.013(2) 0.018(2) 0.0009(17) 0.0035(18) 0.0076(18)
C69 0.020(3) 0.020(2) 0.019(2) 0.0067(18) 0.004(2) 0.007(2)
C70 0.026(3) 0.023(3) 0.024(3) 0.005(2) 0.005(2) 0.011(2)
C71 0.025(3) 0.029(3) 0.019(3) 0.005(2) 0.005(2) 0.006(2)
C72 0.016(3) 0.025(3) 0.015(2) 0.0070(19) -0.004(2) 0.000(2)
C73 0.026(3) 0.018(2) 0.015(2) 0.0048(19) -0.005(2) 0.005(2)
C74 0.022(3) 0.020(2) 0.013(2) 0.0026(18) -0.001(2) 0.008(2)
C75 0.014(2) 0.009(2) 0.011(2) -0.0003(17) -0.0010(17) 0.0071(18)
C76 0.031(3) 0.020(2) 0.012(2) -0.0085(19) 0.003(2) 0.006(2)
C77 0.036(3) 0.023(3) 0.016(3) -0.005(2) -0.007(2) 0.002(2)
C78 0.034(3) 0.016(2) 0.028(3) 0.005(2) -0.013(2) 0.002(2)
C79 0.024(3) 0.024(3) 0.051(4) -0.001(2) -0.013(3) 0.014(2)
C80 0.023(3) 0.016(2) 0.037(3) -0.007(2) -0.007(2) 0.014(2)
C81 0.013(3) 0.013(2) 0.016(2) 0.0042(17) -0.0002(18) 0.0033(19)
C82 0.026(3) 0.016(2) 0.018(2) 0.0069(19) 0.004(2) 0.009(2)
C83 0.030(3) 0.018(2) 0.024(3) 0.010(2) 0.005(2) 0.009(2)
C84 0.021(3) 0.023(3) 0.021(2) 0.009(2) 0.004(2) 0.005(2)
C85 0.023(3) 0.026(3) 0.019(2) 0.008(2) 0.005(2) 0.007(2)
C86 0.023(3) 0.020(2) 0.015(2) 0.0011(18) 0.001(2) 0.006(2)
C87 0.015(2) 0.005(2) 0.028(2) 0.0002(17) -0.0003(18) 0.0074(18)
C88 0.012(2) 0.011(2) 0.017(2) 0.0020(17) -0.0009(17) 0.0030(19)
C89 0.019(3) 0.019(3) 0.022(2) 0.002(2) -0.008(2) 0.007(2)
C90 0.014(3) 0.006(2) 0.047(3) -0.003(2) -0.004(2) 0.004(2)
C91 0.004(2) 0.016(2) 0.041(3) 0.013(2) 0.000(2) 0.0020(19)
C92 0.009(2) 0.015(2) 0.022(2) 0.0103(19) 0.0009(18) 0.0049(18)
C93 0.017(3) 0.023(3) 0.017(2) -0.0038(19) 0.0074(19) 0.012(2)
C94 0.021(3) 0.028(3) 0.019(2) -0.005(2) 0.003(2) 0.016(2)
C95 0.019(3) 0.028(3) 0.020(2) -0.004(2) 0.010(2) 0.011(2)
C96 0.037(4) 0.086(6) 0.032(3) -0.031(4) -0.002(3) 0.033(4)
C97 0.016(3) 0.027(2) 0.013(2) 0.0025(18) 0.0009(18) 0.006(2)
C98 0.019(3) 0.027(3) 0.016(2) 0.0006(19) -0.0012(19) 0.011(2)
C99 0.018(3) 0.026(3) 0.018(2) 0.003(2) 0.001(2) 0.010(2)
C100 0.017(2) 0.027(2) 0.014(2) 0.0039(19) 0.0042(18) 0.008(2)
C101 0.021(3) 0.032(3) 0.020(2) 0.012(2) 0.004(2) 0.009(2)
C102 0.021(3) 0.042(3) 0.035(3) 0.025(3) -0.002(2) 0.000(2)
C103 0.027(3) 0.070(5) 0.070(5) 0.057(4) -0.013(3) -0.010(3)
C104 0.030(4) 0.064(4) 0.074(5) 0.054(4) -0.018(3) -0.014(3)
C105 0.025(3) 0.044(3) 0.045(3) 0.030(3) -0.011(2) -0.007(3)
C106 0.022(3) 0.033(3) 0.032(3) 0.018(2) -0.008(2) -0.004(2)
C107 0.022(3) 0.022(2) 0.022(3) 0.008(2) -0.005(2) 0.002(2)
C108 0.024(3) 0.020(2) 0.017(2) 0.0026(19) -0.004(2) 0.004(2)
C109 0.023(3) 0.018(2) 0.016(2) 0.0019(18) -0.0011(19) 0.005(2)
C110 0.019(3) 0.018(2) 0.015(2) 0.0021(18) 0.0031(18) 0.0069(19)
C111 0.019(3) 0.018(2) 0.017(2) 0.0017(18) 0.0024(18) 0.005(2)
C112 0.016(3) 0.018(2) 0.018(2) 0.0001(18) 0.0024(18) 0.003(2)
C113 0.022(3) 0.017(2) 0.022(3) 0.0005(19) 0.001(2) 0.001(2)
C114 0.021(3) 0.021(2) 0.017(2) -0.0013(19) 0.001(2) 0.002(2)
C115 0.014(3) 0.023(2) 0.012(2) -0.0010(18) 0.0010(18) 0.001(2)
C116 0.015(2) 0.025(2) 0.011(2) -0.0025(18) -0.0008(17) 0.0031(19)
C117 0.016(3) 0.027(2) 0.016(2) 0.0087(19) -0.0009(19) 0.005(2)
C118 0.028(3) 0.037(3) 0.018(3) 0.006(2) 0.005(2) 0.014(2)
C119 0.030(3) 0.029(3) 0.026(3) 0.005(2) 0.000(2) 0.015(3)
C120 0.024(3) 0.029(3) 0.028(3) 0.014(2) 0.004(2) 0.012(2)
C121 0.021(3) 0.036(3) 0.023(3) 0.016(2) 0.007(2) 0.014(2)
C122 0.023(3) 0.026(3) 0.019(2) 0.011(2) 0.005(2) 0.013(2)
C123 0.020(3) 0.018(4) 0.020(4) 0.007(3) -0.002(3) 0.007(3)
C124 0.022(3) 0.019(4) 0.021(4) 0.006(3) -0.001(3) 0.007(3)
C125 0.023(3) 0.021(4) 0.025(4) 0.006(3) -0.002(3) 0.009(3)
C126 0.022(4) 0.021(4) 0.024(4) 0.006(3) -0.002(3) 0.006(3)
C127 0.022(4) 0.026(4) 0.024(4) 0.000(3) -0.003(3) 0.008(3)
C128 0.022(4) 0.026(4) 0.023(4) 0.000(3) -0.003(3) 0.008(3)
C23B 0.021(3) 0.019(4) 0.020(4) 0.007(3) -0.001(3) 0.005(3)
C24B 0.021(3) 0.019(4) 0.022(4) 0.008(3) -0.001(3) 0.006(3)
C25B 0.021(3) 0.023(4) 0.023(4) 0.009(3) 0.001(3) 0.005(3)
C26B 0.022(4) 0.022(4) 0.025(4) 0.009(3) 0.000(3) 0.006(3)
C27B 0.023(4) 0.027(4) 0.028(4) 0.004(3) -0.002(3) 0.008(3)
C28B 0.022(3) 0.026(4) 0.024(4) 0.003(3) -0.003(3) 0.007(3)
C129 0.016(3) 0.018(2) 0.018(2) 0.0042(18) 0.0031(19) 0.003(2)
C130 0.023(3) 0.020(2) 0.027(3) 0.003(2) 0.005(2) 0.008(2)
C131 0.028(3) 0.019(3) 0.034(3) 0.007(2) 0.005(2) 0.007(2)
C132 0.030(3) 0.027(3) 0.034(3) 0.012(2) 0.011(3) 0.010(3)
C133 0.041(4) 0.030(3) 0.035(3) 0.013(2) 0.020(3) 0.016(3)
C134 0.034(3) 0.025(3) 0.028(3) 0.008(2) 0.015(2) 0.016(3)
C135 0.017(2) 0.024(2) 0.010(2) -0.0029(17) -0.0006(16) 0.0030(18)
C136 0.020(3) 0.022(3) 0.018(3) -0.003(3) 0.000(3) 0.009(3)
C137 0.017(3) 0.026(3) 0.022(3) 0.000(3) 0.001(3) 0.007(3)
C138 0.015(3) 0.015(3) 0.015(3) 0.008(3) -0.003(2) 0.004(3)
C139 0.017(3) 0.020(3) 0.018(3) -0.001(3) -0.007(2) 0.002(3)
C140 0.015(3) 0.013(3) 0.015(3) -0.002(3) -0.004(2) 0.007(3)
C36B 0.021(3) 0.024(4) 0.011(3) -0.005(3) 0.004(3) 0.004(3)
C37B 0.018(3) 0.025(4) 0.012(3) -0.003(3) 0.004(3) 0.003(3)
C38B 0.017(4) 0.016(4) 0.009(3) 0.006(3) 0.000(3) 0.002(3)
C141 0.025(3) 0.027(3) 0.018(2) 0.002(2) 0.000(2) 0.008(2)
C142 0.033(4) 0.038(3) 0.021(3) 0.000(2) -0.002(2) 0.012(3)
C143 0.034(3) 0.028(3) 0.021(3) 0.002(2) 0.004(2) 0.007(3)
C144 0.051(5) 0.088(6) 0.033(4) -0.024(4) -0.013(3) 0.029(5)
N1 0.014(2) 0.024(2) 0.018(2) 0.0062(17) 0.0016(16) 0.0073(17)
N2 0.017(2) 0.023(2) 0.019(2) 0.0078(17) 0.0014(16) 0.0081(18)
N3 0.015(2) 0.020(2) 0.0152(19) 0.0055(16) 0.0009(16) 0.0065(17)
N4 0.013(2) 0.021(2) 0.016(2) 0.0051(16) 0.0012(16) 0.0069(17)
N5 0.016(2) 0.0134(19) 0.017(2) 0.0019(15) 0.0022(16) 0.0038(16)
N6 0.016(2) 0.0100(18) 0.0125(18) -0.0006(14) 0.0030(15) 0.0072(16)
N7 0.015(2) 0.0062(17) 0.0089(18) -0.0033(14) 0.0030(15) 0.0060(15)
N8 0.015(2) 0.0110(18) 0.0142(18) 0.0007(14) 0.0031(15) 0.0071(16)
N9 0.017(2) 0.025(2) 0.016(2) 0.0059(17) 0.0002(16) 0.0047(18)
N10 0.021(2) 0.033(3) 0.025(2) 0.016(2) -0.0021(18) -0.001(2)
N11 0.020(2) 0.021(2) 0.015(2) 0.0042(16) -0.0008(16) 0.0039(18)
N12 0.014(2) 0.019(2) 0.015(2) 0.0011(16) 0.0008(16) 0.0014(17)
Cl9 0.027(3) 0.0209(18) 0.049(4) 0.023(2) 0.021(2) 0.0028(17)
Cl10 0.045(4) 0.023(3) 0.025(2) 0.0091(19) 0.016(2) 0.018(3)
Cl11 0.020(2) 0.042(3) 0.047(3) 0.017(2) 0.0071(19) -0.002(2)
Cl12 0.057(3) 0.041(3) 0.0237(19) -0.0008(18) 0.0016(16) 0.028(3)
C1C 0.023(5) 0.020(4) 0.019(4) 0.001(3) 0.018(3) 0.003(4)
Cl13 0.037(4) 0.027(4) 0.073(7) 0.019(4) 0.031(4) 0.014(3)
Cl14 0.037(5) 0.021(2) 0.028(3) 0.0111(17) 0.022(2) -0.005(2)
Cl15 0.053(4) 0.044(4) 0.021(2) -0.001(2) 0.0018(19) 0.032(3)
Cl16 0.043(5) 0.073(5) 0.069(5) 0.010(4) 0.019(4) -0.021(4)
Cl5 0.041(3) 0.049(3) 0.058(3) 0.005(2) 0.017(2) 0.007(2)
Cl6 0.068(3) 0.037(2) 0.0230(17) -0.0030(15) 0.0156(18) 0.007(2)
Cl7 0.086(4) 0.075(3) 0.099(4) 0.033(3) 0.048(3) 0.044(3)
Cl8 0.075(3) 0.075(3) 0.034(2) 0.015(2) 0.028(2) 0.027(3)
C1B 0.064(4) 0.056(4) 0.058(4) 0.018(4) 0.019(4) 0.020(4)
Cl5A 0.092(6) 0.141(7) 0.165(8) 0.037(6) -0.004(6) -0.027(5)
Cl6A 0.085(3) 0.053(2) 0.048(2) 0.0153(17) 0.034(2) 0.026(2)
Cl7A 0.160(5) 0.064(2) 0.052(2) 0.0294(19) 0.056(3) 0.074(3)
Cl8A 0.131(4) 0.065(2) 0.071(3) 0.036(2) 0.067(3) 0.069(3)
Cl1 0.024(4) 0.080(5) 0.082(5) 0.014(4) 0.006(3) 0.005(3)
Cl2 0.088(5) 0.078(4) 0.113(6) 0.054(4) 0.055(4) 0.057(4)
Cl3 0.069(3) 0.0240(19) 0.0098(17) -0.0047(14) 0.0140(18) 0.013(2)
Cl4 0.047(3) 0.070(3) 0.026(2) 0.014(2) 0.022(2) 0.022(3)
C1A 0.040(6) 0.044(6) 0.039(6) 0.014(4) 0.013(5) 0.018(5)
Cl1A 0.062(5) 0.129(7) 0.149(8) 0.053(6) -0.027(5) -0.019(4)
Cl2A 0.044(3) 0.054(3) 0.045(2) 0.0023(19) 0.014(2) 0.007(2)
Cl3A 0.095(4) 0.054(2) 0.043(2) 0.0198(19) 0.034(2) 0.045(3)
Cl4A 0.096(4) 0.059(3) 0.077(3) 0.035(2) 0.058(3) 0.051(3)
C1AA 0.044(6) 0.045(6) 0.049(6) 0.013(4) 0.020(4) 0.019(5)
Rh1 0.0117(2) 0.0199(2) 0.0148(2) 0.00656(16) 0.00112(16) 0.00667(17)
Rh2 0.0134(2) 0.00673(18) 0.01043(19) -0.00110(14) 0.00133(15) 0.00529(16)
Rh3 0.0141(2) 0.0216(2) 0.0123(2) 0.00500(16) -0.00108(16) 0.00076(18)

loop_
_atom_type_symbol
_atom_type_description
_atom_type_scat_dispersion_real
_atom_type_scat_dispersion_imag
_atom_type_scat_source
C C 0.0033 0.0016 'International Tables Vol C Tables 4.2.6.8 and 6.1.1.4'
H H 0.0000 0.0000 'International Tables Vol C Tables 4.2.6.8 and 6.1.1.4'
N N 0.0061 0.0033 'International Tables Vol C Tables 4.2.6.8 and 6.1.1.4'
Cl Cl 0.1484 0.1585 'International Tables Vol C Tables 4.2.6.8 and 6.1.1.4'
Rh Rh -1.1178 0.9187 'International Tables Vol C Tables 4.2.6.8 and 6.1.1.4'

loop_
_geom_angle_atom_site_label_1
_geom_angle_atom_site_label_2
_geom_angle_atom_site_label_3
_geom_angle
N1 C1 C20 126.0(5)
N1 C1 C2 109.1(5)
C20 C1 C2 124.9(5)
C3 C2 C1 107.3(5)
C3 C2 H2 126.3
C1 C2 H2 126.3
C2 C3 C4 107.7(5)
C2 C3 H3 126.1
C4 C3 H3 126.1
N1 C4 C5 125.2(5)
N1 C4 C3 109.0(5)
C5 C4 C3 125.7(5)
C6 C5 C4 124.5(5)
C6 C5 C21 118.6(5)
C4 C5 C21 116.8(5)
N2 C6 C5 126.2(5)
N2 C6 C7 109.6(5)
C5 C6 C7 124.2(5)
C8 C7 C6 107.5(5)
C8 C7 H7 126.3
C6 C7 H7 126.3
C7 C8 C9 106.8(5)
C7 C8 H8 126.6
C9 C8 H8 126.6
N2 C9 C10 125.5(5)
N2 C9 C8 109.3(5)
C10 C9 C8 125.0(5)
C9 C10 C11 125.0(5)
C9 C10 C27 116.8(5)
C11 C10 C27 118.1(5)
N3 C11 C10 124.2(5)
N3 C11 C12 109.9(5)
C10 C11 C12 125.8(5)
C13 C12 C11 107.3(5)
C13 C12 H12 126.3
C11 C12 H12 126.3
C12 C13 C14 106.9(5)
C12 C13 H13 126.5
C14 C13 H13 126.5
N3 C14 C15 125.1(5)
N3 C14 C13 109.3(5)
C15 C14 C13 125.3(5)
C14 C15 C16 124.2(5)
C14 C15 C33 117.2(5)
C16 C15 C33 118.5(5)
N4 C16 C15 125.3(5)
N4 C16 C17 110.0(5)
C15 C16 C17 124.6(5)
C18 C17 C16 106.6(5)
C18 C17 H17 126.7
C16 C17 H17 126.7
C17 C18 C19 107.6(5)
C17 C18 H18 126.2
C19 C18 H18 126.2
N4 C19 C20 125.5(5)
N4 C19 C18 109.4(5)
C20 C19 C18 125.1(5)
C19 C20 C1 124.8(5)
C19 C20 C39 118.5(5)
C1 C20 C39 116.6(5)
C26 C21 C22 118.1(5)
C26 C21 C5 120.7(5)
C22 C21 C5 121.2(5)
C23 C22 C21 120.5(5)
C23 C22 H22 119.7
C21 C22 H22 119.7
C22 C23 C24 120.8(6)
C22 C23 H23 119.6
C24 C23 H23 119.6
C23 C24 C25 118.8(5)
C23 C24 H24 120.6
C25 C24 H24 120.6
C26 C25 C24 120.9(5)
C26 C25 H25 119.6
C24 C25 H25 119.6
C25 C26 C21 120.9(5)
C25 C26 H26 119.5
C21 C26 H26 119.5
C32 C27 C28 118.8(5)
C32 C27 C10 122.1(5)
C28 C27 C10 119.2(5)
C29 C28 C27 120.7(5)
C29 C28 H28 119.6
C27 C28 H28 119.6
C28 C29 C30 120.1(6)
C28 C29 H29 120.0
C30 C29 H29 120.0
C31 C30 C29 119.5(5)
C31 C30 H30 120.2
C29 C30 H30 120.3
C30 C31 C32 120.7(5)
C30 C31 H31 119.7
C32 C31 H31 119.7
C31 C32 C27 120.3(5)
C31 C32 H32 119.9
C27 C32 H32 119.9
C38 C33 C15 127.1(7)
C34A C33 C15 126.8(7)
C38 C33 C34 119.4(7)
C15 C33 C34 113.5(6)
C34A C33 C38A 114.4(7)
C15 C33 C38A 118.7(6)
C35 C34 C33 117.4(8)
C35 C34 H34 121.3
C33 C34 H34 121.3
C36 C35 C34 119.8(9)
C36 C35 H35 120.1
C34 C35 H35 120.1
C37 C36 C35 120.0(8)
C37 C36 H36 120.0
C35 C36 H36 120.0
C36 C37 C38 120.2(9)
C36 C37 H37 119.9
C38 C37 H37 119.9
C33 C38 C37 123.3(9)
C33 C38 H38 118.4
C37 C38 H38 118.4
C33 C34A C35A 126.0(10)
C33 C34A H34A 117.0
C35A C34A H34A 117.0
C36A C35A C34A 119.1(10)
C36A C35A H35A 120.5
C34A C35A H35A 120.5
C37A C36A C35A 120.6(9)
C37A C36A H36A 119.7
C35A C36A H36A 119.7
C36A C37A C38A 120.1(9)
C36A C37A H37A 119.9
C38A C37A H37A 119.9
C37A C38A C33 119.8(8)
C37A C38A H38A 120.1
C33 C38A H38A 120.1
C44 C39 C40 118.8(5)
C44 C39 C20 119.4(5)
C40 C39 C20 121.7(5)
C41 C40 C39 120.5(5)
C41 C40 H40 119.7
C39 C40 H40 119.7
C42 C41 C40 120.6(5)
C42 C41 H41 119.7
C40 C41 H41 119.7
C43 C42 C41 119.4(6)
C43 C42 H42 120.3
C41 C42 H42 120.3
C42 C43 C44 120.2(6)
C42 C43 H43 119.9
C44 C43 H43 119.9
C39 C44 C43 120.5(5)
C39 C44 H44 119.7
C43 C44 H44 119.7
C46 C45 Rh1 116.7(4)
C46 C45 H45A 108.1
Rh1 C45 H45A 108.1
C46 C45 H45B 108.1
Rh1 C45 H45B 108.1
H45A C45 H45B 107.3
C45 C46 C47 112.1(5)
C45 C46 H46A 109.2
C47 C46 H46A 109.2
C45 C46 H46B 109.2
C47 C46 H46B 109.2
H46A C46 H46B 107.9
C48 C47 C46 111.9(5)
C48 C47 H47A 109.2
C46 C47 H47A 109.2
C48 C47 H47B 109.2
C46 C47 H47B 109.2
H47A C47 H47B 107.9
C47 C48 H48A 109.5
C47 C48 H48B 109.5
H48A C48 H48B 109.5
C47 C48 H48C 109.5
H48A C48 H48C 109.5
H48B C48 H48C 109.5
N5 C49 C68 126.0(5)
N5 C49 C50 108.8(4)
C68 C49 C50 124.8(5)
C51 C50 C49 106.6(5)
C51 C50 H50 126.7
C49 C50 H50 126.7
C50 C51 C52 107.9(5)
C50 C51 H51 126.0
C52 C51 H51 126.0
N5 C52 C53 124.6(5)
N5 C52 C51 109.4(5)
C53 C52 C51 125.8(5)
C54 C53 C52 124.0(5)
C54 C53 C69 116.8(5)
C52 C53 C69 119.2(5)
N8 C54 C53 125.7(5)
N8 C54 C55 108.9(5)
C53 C54 C55 125.2(5)
C56 C55 C54 107.5(5)
C56 C55 H55 126.2
C54 C55 H55 126.2
C55 C56 C57 107.2(5)
C55 C56 H56 126.4
C57 C56 H56 126.4
N8 C57 C58 126.0(5)
N8 C57 C56 109.5(5)
C58 C57 C56 124.5(5)
C57 C58 C59 124.4(5)
C57 C58 C75 117.7(4)
C59 C58 C75 117.7(4)
N7 C59 C58 125.5(4)
N7 C59 C60 109.4(4)
C58 C59 C60 125.0(5)
C61 C60 C59 107.6(4)
C61 C60 H60 126.2
C59 C60 H60 126.2
C60 C61 C62 106.8(4)
C60 C61 H61 126.6
C62 C61 H61 126.6
N7 C62 C63 124.6(5)
N7 C62 C61 110.0(4)
C63 C62 C61 125.3(4)
C64 C63 C62 124.8(5)
C64 C63 C81 118.9(5)
C62 C63 C81 116.4(4)
N6 C64 C63 125.6(5)
N6 C64 C65 109.6(5)
C63 C64 C65 124.7(5)
C66 C65 C64 107.5(5)
C66 C65 H65 126.3
C64 C65 H65 126.3
C65 C66 C67 107.1(5)
C65 C66 H66 126.5
C67 C66 H66 126.5
N6 C67 C68 124.7(5)
N6 C67 C66 109.4(4)
C68 C67 C66 125.8(5)
C49 C68 C67 123.8(5)
C49 C68 C87 118.6(5)
C67 C68 C87 117.6(5)
C74 C69 C70 118.8(5)
C74 C69 C53 122.1(5)
C70 C69 C53 119.1(5)
C71 C70 C69 121.3(5)
C71 C70 H70 119.3
C69 C70 H70 119.3
C70 C71 C72 119.1(5)
C70 C71 H71 120.4
C72 C71 H71 120.4
C73 C72 C71 120.1(5)
C73 C72 H72 120.0
C71 C72 H72 120.0
C72 C73 C74 120.1(5)
C72 C73 H73 119.9
C74 C73 H73 119.9
C69 C74 C73 120.6(5)
C69 C74 H74 119.7
C73 C74 H74 119.7
C80 C75 C76 118.2(5)
C80 C75 C58 120.9(4)
C76 C75 C58 120.9(5)
C77 C76 C75 120.6(6)
C77 C76 H76 119.7
C75 C76 H76 119.7
C78 C77 C76 120.8(5)
C78 C77 H77 119.6
C76 C77 H77 119.6
C77 C78 C79 119.9(6)
C77 C78 H78 120.1
C79 C78 H78 120.1
C78 C79 C80 119.5(6)
C78 C79 H79 120.3
C80 C79 H79 120.3
C79 C80 C75 121.1(5)
C79 C80 H80 119.5
C75 C80 H80 119.5
C86 C81 C82 119.4(5)
C86 C81 C63 119.9(5)
C82 C81 C63 120.7(5)
C81 C82 C83 120.3(5)
C81 C82 H82 119.9
C83 C82 H82 119.9
C84 C83 C82 119.8(5)
C84 C83 H83 120.1
C82 C83 H83 120.1
C83 C84 C85 120.1(5)
C83 C84 H84 119.9
C85 C84 H84 119.9
C86 C85 C84 119.7(5)
C86 C85 H85 120.1
C84 C85 H85 120.1
C81 C86 C85 120.6(5)
C81 C86 H86 119.7
C85 C86 H86 119.7
C92 C87 C88 119.2(5)
C92 C87 C68 120.3(5)
C88 C87 C68 120.2(5)
C89 C88 C87 120.5(5)
C89 C88 H88 119.7
C87 C88 H88 119.7
C88 C89 C90 119.2(5)
C88 C89 H89 120.4
C90 C89 H89 120.4
C91 C90 C89 119.8(5)
C91 C90 H90 120.1
C89 C90 H90 120.1
C90 C91 C92 120.7(5)
C90 C91 H91 119.6
C92 C91 H91 119.6
C91 C92 C87 120.1(5)
C91 C92 H92 120.0
C87 C92 H92 120.0
C94 C93 Rh2 117.0(4)
C94 C93 H93A 108.0
Rh2 C93 H93A 108.0
C94 C93 H93B 108.0
Rh2 C93 H93B 108.0
H93A C93 H93B 107.3
C93 C94 C95 112.5(5)
C93 C94 H94A 109.1
C95 C94 H94A 109.1
C93 C94 H94B 109.1
C95 C94 H94B 109.1
H94A C94 H94B 107.8
C96 C95 C94 112.3(5)
C96 C95 H95A 109.2
C94 C95 H95A 109.2
C96 C95 H95B 109.2
C94 C95 H95B 109.2
H95A C95 H95B 107.9
C95 C96 H96A 109.5
C95 C96 H96B 109.5
H96A C96 H96B 109.5
C95 C96 H96C 109.5
H96A C96 H96C 109.5
H96B C96 H96C 109.5
N9 C97 C116 124.9(5)
N9 C97 C98 109.7(5)
C116 C97 C98 125.4(5)
C99 C98 C97 107.6(5)
C99 C98 H98 126.2
C97 C98 H98 126.2
C98 C99 C100 107.2(5)
C98 C99 H99 126.4
C100 C99 H99 126.4
C101 C100 N9 125.4(5)
C101 C100 C99 125.3(5)
N9 C100 C99 109.2(5)
C100 C101 C102 124.6(5)
C100 C101 C117 118.4(5)
C102 C101 C117 116.9(5)
N10 C102 C101 125.7(6)
N10 C102 C103 109.6(6)
C101 C102 C103 124.5(6)
C104 C103 C102 106.5(6)
C104 C103 H103 126.7
C102 C103 H103 126.7
C103 C104 C105 108.1(7)
C103 C104 H104 126.0
C105 C104 H104 126.0
N10 C105 C106 125.7(6)
N10 C105 C104 109.2(6)
C106 C105 C104 124.8(6)
C105 C106 C107 124.5(6)
C105 C106 C23B 117.3(7)
C107 C106 C23B 117.3(7)
C105 C106 C123 117.6(6)
C107 C106 C123 117.4(6)
N11 C107 C106 125.4(5)
N11 C107 C108 109.8(5)
C106 C107 C108 124.8(5)
C109 C108 C107 107.6(5)
C109 C108 H108 126.2
C107 C108 H108 126.2
C108 C109 C110 106.9(5)
C108 C109 H109 126.5
C110 C109 H109 126.5
N11 C110 C111 125.1(5)
N11 C110 C109 109.7(5)
C111 C110 C109 125.0(5)
C110 C111 C112 124.6(5)
C110 C111 C129 117.7(5)
C112 C111 C129 117.6(5)
N12 C112 C111 124.7(5)
N12 C112 C113 109.1(5)
C111 C112 C113 125.9(5)
C114 C113 C112 107.6(5)
C114 C113 H113 126.2
C112 C113 H113 126.2
C113 C114 C115 107.2(5)
C113 C114 H114 126.4
C115 C114 H114 126.4
N12 C115 C116 125.1(5)
N12 C115 C114 109.1(5)
C116 C115 C114 125.5(5)
C115 C116 C97 124.9(5)
C115 C116 C135 117.5(5)
C97 C116 C135 117.6(5)
C122 C117 C118 118.9(5)
C122 C117 C101 119.8(5)
C118 C117 C101 121.2(5)
C119 C118 C117 120.3(5)
C119 C118 H118 119.8
C117 C118 H118 119.8
C118 C119 C120 120.6(6)
C118 C119 H119 119.7
C120 C119 H119 119.7
C121 C120 C119 119.1(5)
C121 C120 H120 120.5
C119 C120 H120 120.5
C120 C121 C122 120.9(5)
C120 C121 H121 119.6
C122 C121 H121 119.6
C117 C122 C121 120.2(5)
C117 C122 H122 119.9
C121 C122 H122 119.9
C124 C123 C128 119.2(9)
C124 C123 C106 113.9(9)
C128 C123 C106 127.0(10)
C123 C124 C125 120.5(10)
C123 C124 H124 119.7
C125 C124 H124 119.7
C126 C125 C124 119.9(11)
C126 C125 H125 120.0
C124 C125 H125 120.0
C125 C126 C127 120.2(9)
C125 C126 H126 119.9
C127 C126 H126 119.9
C126 C127 C128 120.2(11)
C126 C127 H127 119.9
C128 C127 H127 119.9
C123 C128 C127 120.0(11)
C123 C128 H128 120.0
C127 C128 H128 120.0
C24B C23B C28B 118.8(9)
C24B C23B C106 128.3(10)
C28B C23B C106 112.9(10)
C23B C24B C25B 120.3(11)
C23B C24B H24B 119.9
C25B C24B H24B 119.9
C26B C25B C24B 120.5(11)
C26B C25B H25B 119.7
C24B C25B H25B 119.7
C25B C26B C27B 119.9(10)
C25B C26B H26B 120.0
C27B C26B H26B 120.0
C26B C27B C28B 119.8(12)
C26B C27B H27B 120.1
C28B C27B H27B 120.1
C23B C28B C27B 120.6(12)
C23B C28B H28B 119.7
C27B C28B H28B 119.7
C130 C129 C134 118.8(5)
C130 C129 C111 121.6(5)
C134 C129 C111 119.6(5)
C129 C130 C131 120.1(5)
C129 C130 H130 119.9
C131 C130 H130 119.9
C132 C131 C130 120.0(6)
C132 C131 H131 120.0
C130 C131 H131 120.0
C131 C132 C133 120.5(6)
C131 C132 H132 119.8
C133 C132 H132 119.8
C134 C133 C132 119.4(6)
C134 C133 H133 120.3
C132 C133 H133 120.3
C133 C134 C129 121.1(5)
C133 C134 H134 119.4
C129 C134 H134 119.4
C40B C135 C36B 118.2(7)
C140 C135 C136 116.2(6)
C40B C135 C116 122.5(6)
C140 C135 C116 124.3(6)
C36B C135 C116 118.9(6)
C136 C135 C116 119.2(5)
C137 C136 C135 120.8(7)
C137 C136 H136 119.6
C135 C136 H136 119.6
C138 C137 C136 120.0(8)
C138 C137 H137 120.0
C136 C137 H137 120.0
C137 C138 C139 120.3(8)
C137 C138 H138 119.8
C139 C138 H138 119.8
C140 C139 C138 120.2(8)
C140 C139 H139 119.9
C138 C139 H139 119.9
C139 C140 C135 122.5(7)
C139 C140 H140 118.7
C135 C140 H140 118.7
C37B C36B C135 119.7(9)
C37B C36B H36B 120.1
C135 C36B H36B 120.1
C38B C37B C36B 119.9(10)
C38B C37B H37B 120.0
C36B C37B H37B 120.0
C37B C38B C39B 119.8(9)
C37B C38B H38B 120.1
C39B C38B H38B 120.1
C40B C39B C38B 119.7(9)
C40B C39B H39B 120.2
C38B C39B H39B 120.2
C135 C40B C39B 122.6(9)
C135 C40B H40B 118.7
C39B C40B H40B 118.7
C142 C141 Rh3 116.9(4)
C142 C141 H14A 108.1
Rh3 C141 H14A 108.1
C142 C141 H14B 108.1
Rh3 C141 H14B 108.1
H14A C141 H14B 107.3
C141 C142 C143 113.5(5)
C141 C142 H14C 108.9
C143 C142 H14C 108.9
C141 C142 H14D 108.9
C143 C142 H14D 108.9
H14C C142 H14D 107.7
C144 C143 C142 113.6(6)
C144 C143 H14E 108.8
C142 C143 H14E 108.8
C144 C143 H14F 108.8
C142 C143 H14F 108.8
H14E C143 H14F 107.7
C143 C144 H14G 109.5
C143 C144 H14H 109.5
H14G C144 H14H 109.5
C143 C144 H14I 109.5
H14G C144 H14I 109.5
H14H C144 H14I 109.5
C1 N1 C4 106.9(5)
C1 N1 Rh1 126.2(4)
C4 N1 Rh1 126.9(4)
C6 N2 C9 106.8(4)
C6 N2 Rh1 126.4(4)
C9 N2 Rh1 125.3(4)
C11 N3 C14 106.1(4)
C11 N3 Rh1 127.1(4)
C14 N3 Rh1 126.8(4)
C16 N4 C19 106.4(4)
C16 N4 Rh1 126.4(4)
C19 N4 Rh1 126.1(4)
C52 N5 C49 106.9(4)
C52 N5 Rh2 126.8(4)
C49 N5 Rh2 126.2(3)
C64 N6 C67 106.4(4)
C64 N6 Rh2 125.4(3)
C67 N6 Rh2 126.7(3)
C62 N7 C59 106.1(4)
C62 N7 Rh2 127.0(3)
C59 N7 Rh2 126.8(3)
C54 N8 C57 106.9(4)
C54 N8 Rh2 125.4(4)
C57 N8 Rh2 126.3(3)
C97 N9 C100 106.4(5)
C97 N9 Rh3 126.6(4)
C100 N9 Rh3 126.1(4)
C105 N10 C102 106.5(5)
C105 N10 Rh3 126.7(4)
C102 N10 Rh3 126.6(4)
C110 N11 C107 106.0(5)
C110 N11 Rh3 126.1(4)
C107 N11 Rh3 126.4(4)
C112 N12 C115 106.7(4)
C112 N12 Rh3 126.8(4)
C115 N12 Rh3 126.5(4)
Cl10 C1C Cl9 110.4(5)
Cl10 C1C Cl11 110.1(6)
Cl9 C1C Cl11 108.5(5)
Cl10 C1C Cl12 110.5(5)
Cl9 C1C Cl12 108.5(5)
Cl11 C1C Cl12 108.8(5)
Cl16 C1D Cl13 109.5(6)
Cl16 C1D Cl15 109.6(6)
Cl13 C1D Cl15 109.7(5)
Cl16 C1D Cl14 109.0(6)
Cl13 C1D Cl14 109.3(6)
Cl15 C1D Cl14 109.8(5)
Cl8 C1B Cl5 111.3(5)
Cl8 C1B Cl6 109.6(5)
Cl5 C1B Cl6 110.1(5)
Cl8 C1B Cl7 110.8(5)
Cl5 C1B Cl7 107.6(5)
Cl6 C1B Cl7 107.3(5)
Cl5A C1E Cl6A 112.0(6)
Cl5A C1E Cl8A 111.2(6)
Cl6A C1E Cl8A 107.4(5)
Cl5A C1E Cl7A 110.4(6)
Cl6A C1E Cl7A 107.7(5)
Cl8A C1E Cl7A 108.0(5)
Cl1 C1A Cl3 109.1(6)
Cl1 C1A Cl4 112.5(6)
Cl3 C1A Cl4 108.7(5)
Cl1 C1A Cl2 107.4(6)
Cl3 C1A Cl2 109.3(5)
Cl4 C1A Cl2 109.8(6)
Cl1A C1AA Cl4A 111.8(6)
Cl1A C1AA Cl3A 108.5(6)
Cl4A C1AA Cl3A 110.0(5)
Cl1A C1AA Cl2A 109.9(6)
Cl4A C1AA Cl2A 107.6(5)
Cl3A C1AA Cl2A 109.0(5)
Cl2B C1AB Cl1B 109.7
Cl2B C1AB Cl4B 109.0
Cl1B C1AB Cl4B 111.1
Cl2B C1AB Cl3B 107.2
Cl1B C1AB Cl3B 111.3
Cl4B C1AB Cl3B 108.4
N3 Rh1 N2 89.96(19)
N3 Rh1 N1 173.79(18)
N2 Rh1 N1 89.85(19)
N3 Rh1 N4 89.89(18)
N2 Rh1 N4 179.8(2)
N1 Rh1 N4 90.32(18)
N3 Rh1 C45 93.2(2)
N2 Rh1 C45 91.9(2)
N1 Rh1 C45 93.0(2)
N4 Rh1 C45 87.9(2)
N7 Rh2 N5 174.28(16)
N7 Rh2 N8 90.02(17)
N5 Rh2 N8 89.88(18)
N7 Rh2 N6 90.35(17)
N5 Rh2 N6 89.83(18)
N8 Rh2 N6 179.10(16)
N7 Rh2 C93 92.75(19)
N5 Rh2 C93 93.0(2)
N8 Rh2 C93 92.4(2)
N6 Rh2 C93 86.78(19)
N10 Rh3 N12 173.9(2)
N10 Rh3 N11 90.1(2)
N12 Rh3 N11 89.67(19)
N10 Rh3 N9 90.2(2)
N12 Rh3 N9 90.04(19)
N11 Rh3 N9 179.37(19)
N10 Rh3 C141 93.3(2)
N12 Rh3 C141 92.8(2)
N11 Rh3 C141 92.1(2)
N9 Rh3 C141 87.3(2)

loop_
_geom_bond_atom_site_label_1
_geom_bond_atom_site_label_2
_geom_bond_distance
C1 N1 1.373(7)
C1 C20 1.396(7)
C1 C2 1.445(8)
C2 C3 1.341(8)
C2 H2 0.9500
C3 C4 1.439(8)
C3 H3 0.9500
C4 N1 1.378(7)
C4 C5 1.396(8)
C5 C6 1.385(8)
C5 C21 1.497(8)
C6 N2 1.370(7)
C6 C7 1.443(8)
C7 C8 1.352(8)
C7 H7 0.9500
C8 C9 1.452(7)
C8 H8 0.9500
C9 N2 1.376(7)
C9 C10 1.385(8)
C10 C11 1.401(7)
C10 C27 1.496(7)
C11 N3 1.372(7)
C11 C12 1.433(8)
C12 C13 1.356(7)
C12 H12 0.9500
C13 C14 1.442(8)
C13 H13 0.9500
C14 N3 1.382(7)
C14 C15 1.397(7)
C15 C16 1.405(8)
C15 C33 1.487(8)
C16 N4 1.372(7)
C16 C17 1.447(7)
C17 C18 1.353(8)
C17 H17 0.9500
C18 C19 1.441(7)
C18 H18 0.9500
C19 N4 1.379(7)
C19 C20 1.386(8)
C20 C39 1.495(7)
C21 C26 1.380(8)
C21 C22 1.407(8)
C22 C23 1.377(8)
C22 H22 0.9500
C23 C24 1.379(8)
C23 H23 0.9500
C24 C25 1.385(8)
C24 H24 0.9500
C25 C26 1.378(8)
C25 H25 0.9500
C26 H26 0.9500
C27 C32 1.386(7)
C27 C28 1.396(7)
C28 C29 1.377(8)
C28 H28 0.9500
C29 C30 1.389(8)
C29 H29 0.9500
C30 C31 1.376(9)
C30 H30 0.9500
C31 C32 1.385(8)
C31 H31 0.9500
C32 H32 0.9500
C33 C38 1.242(11)
C33 C34A 1.317(13)
C33 C34 1.512(11)
C33 C38A 1.514(11)
C34 C35 1.391(12)
C34 H34 0.9500
C35 C36 1.376(12)
C35 H35 0.9500
C36 C37 1.374(11)
C36 H36 0.9500
C37 C38 1.397(11)
C37 H37 0.9500
C38 H38 0.9500
C34A C35A 1.392(12)
C34A H34A 0.9500
C35A C36A 1.374(12)
C35A H35A 0.9500
C36A C37A 1.371(12)
C36A H36A 0.9500
C37A C38A 1.395(12)
C37A H37A 0.9500
C38A H38A 0.9500
C39 C44 1.380(7)
C39 C40 1.395(7)
C40 C41 1.386(8)
C40 H40 0.9500
C41 C42 1.384(9)
C41 H41 0.9500
C42 C43 1.380(9)
C42 H42 0.9500
C43 C44 1.403(8)
C43 H43 0.9500
C44 H44 0.9500
C45 C46 1.505(8)
C45 Rh1 2.053(5)
C45 H45A 0.9900
C45 H45B 0.9900
C46 C47 1.527(8)
C46 H46A 0.9900
C46 H46B 0.9900
C47 C48 1.520(8)
C47 H47A 0.9900
C47 H47B 0.9900
C48 H48A 0.9800
C48 H48B 0.9800
C48 H48C 0.9800
C49 N5 1.381(7)
C49 C68 1.393(7)
C49 C50 1.458(7)
C50 C51 1.357(8)
C50 H50 0.9500
C51 C52 1.433(7)
C51 H51 0.9500
C52 N5 1.376(7)
C52 C53 1.399(8)
C53 C54 1.393(8)
C53 C69 1.503(7)
C54 N8 1.370(7)
C54 C55 1.452(7)
C55 C56 1.341(8)
C55 H55 0.9500
C56 C57 1.443(7)
C56 H56 0.9500
C57 N8 1.373(7)
C57 C58 1.387(7)
C58 C59 1.393(6)
C58 C75 1.493(7)
C59 N7 1.377(6)
C59 C60 1.449(6)
C60 C61 1.345(7)
C60 H60 0.9500
C61 C62 1.447(7)
C61 H61 0.9500
C62 N7 1.377(6)
C62 C63 1.409(7)
C63 C64 1.392(7)
C63 C81 1.500(7)
C64 N6 1.372(6)
C64 C65 1.429(7)
C65 C66 1.349(7)
C65 H65 0.9500
C66 C67 1.435(7)
C66 H66 0.9500
C67 N6 1.376(7)
C67 C68 1.407(7)
C68 C87 1.492(7)
C69 C74 1.378(7)
C69 C70 1.394(8)
C70 C71 1.378(8)
C70 H70 0.9500
C71 C72 1.396(8)
C71 H71 0.9500
C72 C73 1.376(8)
C72 H72 0.9500
C73 C74 1.391(7)
C73 H73 0.9500
C74 H74 0.9500
C75 C80 1.391(7)
C75 C76 1.392(6)
C76 C77 1.384(8)
C76 H76 0.9500
C77 C78 1.365(9)
C77 H77 0.9500
C78 C79 1.389(9)
C78 H78 0.9500
C79 C80 1.390(8)
C79 H79 0.9500
C80 H80 0.9500
C81 C86 1.386(7)
C81 C82 1.393(7)
C82 C83 1.395(7)
C82 H82 0.9500
C83 C84 1.381(8)
C83 H83 0.9500
C84 C85 1.397(8)
C84 H84 0.9500
C85 C86 1.387(8)
C85 H85 0.9500
C86 H86 0.9500
C87 C92 1.397(7)
C87 C88 1.398(7)
C88 C89 1.389(7)
C88 H88 0.9500
C89 C90 1.410(8)
C89 H89 0.9500
C90 C91 1.379(9)
C90 H90 0.9500
C91 C92 1.383(7)
C91 H91 0.9500
C92 H92 0.9500
C93 C94 1.501(7)
C93 Rh2 2.055(5)
C93 H93A 0.9900
C93 H93B 0.9900
C94 C95 1.527(7)
C94 H94A 0.9900
C94 H94B 0.9900
C95 C96 1.503(8)
C95 H95A 0.9900
C95 H95B 0.9900
C96 H96A 0.9800
C96 H96B 0.9800
C96 H96C 0.9800
C97 N9 1.375(7)
C97 C116 1.394(8)
C97 C98 1.440(8)
C98 C99 1.350(8)
C98 H98 0.9500
C99 C100 1.447(8)
C99 H99 0.9500
C100 C101 1.386(8)
C100 N9 1.387(7)
C101 C102 1.394(8)
C101 C117 1.498(8)
C102 N10 1.376(7)
C102 C103 1.442(9)
C103 C104 1.344(10)
C103 H103 0.9500
C104 C105 1.435(9)
C104 H104 0.9500
C105 N10 1.370(8)
C105 C106 1.388(8)
C106 C107 1.396(8)
C106 C23B 1.514(13)
C106 C123 1.521(12)
C107 N11 1.377(7)
C107 C108 1.432(8)
C108 C109 1.345(8)
C108 H108 0.9500
C109 C110 1.441(7)
C109 H109 0.9500
C110 N11 1.374(7)
C110 C111 1.385(8)
C111 C112 1.396(8)
C111 C129 1.496(7)
C112 N12 1.378(7)
C112 C113 1.447(8)
C113 C114 1.347(8)
C113 H113 0.9500
C114 C115 1.449(8)
C114 H114 0.9500
C115 N12 1.382(7)
C115 C116 1.392(8)
C116 C135 1.492(8)
C117 C122 1.385(8)
C117 C118 1.394(8)
C118 C119 1.380(9)
C118 H118 0.9500
C119 C120 1.386(8)
C119 H119 0.9500
C120 C121 1.375(8)
C120 H120 0.9500
C121 C122 1.386(8)
C121 H121 0.9500
C122 H122 0.9500
C123 C124 1.386(13)
C123 C128 1.388(13)
C124 C125 1.399(11)
C124 H124 0.9500
C125 C126 1.374(14)
C125 H125 0.9500
C126 C127 1.376(15)
C126 H126 0.9500
C127 C128 1.402(11)
C127 H127 0.9500
C128 H128 0.9500
C23B C24B 1.385(14)
C23B C28B 1.387(14)
C24B C25B 1.394(11)
C24B H24B 0.9500
C25B C26B 1.374(15)
C25B H25B 0.9500
C26B C27B 1.374(15)
C26B H26B 0.9500
C27B C28B 1.400(11)
C27B H27B 0.9500
C28B H28B 0.9500
C129 C130 1.389(8)
C129 C134 1.391(7)
C130 C131 1.394(8)
C130 H130 0.9500
C131 C132 1.373(9)
C131 H131 0.9500
C132 C133 1.386(9)
C132 H132 0.9500
C133 C134 1.379(8)
C133 H133 0.9500
C134 H134 0.9500
C135 C40B 1.343(12)
C135 C140 1.386(9)
C135 C36B 1.429(12)
C135 C136 1.448(10)
C136 C137 1.395(11)
C136 H136 0.9500
C137 C138 1.374(10)
C137 H137 0.9500
C138 C139 1.385(10)
C138 H138 0.9500
C139 C140 1.381(9)
C139 H139 0.9500
C140 H140 0.9500
C36B C37B 1.393(12)
C36B H36B 0.9500
C37B C38B 1.382(11)
C37B H37B 0.9500
C38B C39B 1.385(11)
C38B H38B 0.9500
C39B C40B 1.380(10)
C39B H39B 0.9500
C40B H40B 0.9500
C141 C142 1.501(8)
C141 Rh3 2.054(6)
C141 H14A 0.9900
C141 H14B 0.9900
C142 C143 1.516(9)
C142 H14C 0.9900
C142 H14D 0.9900
C143 C144 1.507(9)
C143 H14E 0.9900
C143 H14F 0.9900
C144 H14G 0.9800
C144 H14H 0.9800
C144 H14I 0.9800
N1 Rh1 2.019(5)
N2 Rh1 2.019(5)
N3 Rh1 2.016(5)
N4 Rh1 2.024(4)
N5 Rh2 2.012(4)
N6 Rh2 2.026(4)
N7 Rh2 2.010(4)
N8 Rh2 2.020(4)
N9 Rh3 2.018(5)
N10 Rh3 2.011(5)
N11 Rh3 2.013(5)
N12 Rh3 2.011(4)
Cl9 C1C 1.744(8)
Cl10 C1C 1.735(8)
Cl11 C1C 1.749(8)
Cl12 C1C 1.758(7)
Cl13 C1D 1.741(8)
Cl14 C1D 1.746(8)
Cl15 C1D 1.745(8)
Cl16 C1D 1.737(8)
Cl5 C1B 1.744(9)
Cl6 C1B 1.749(8)
Cl7 C1B 1.755(9)
Cl8 C1B 1.737(8)
Cl5A C1E 1.691(11)
Cl6A C1E 1.752(9)
Cl7A C1E 1.757(8)
Cl8A C1E 1.755(8)
Cl1 C1A 1.732(9)
Cl2 C1A 1.747(8)
Cl3 C1A 1.741(8)
Cl4 C1A 1.746(8)
Cl1A C1AA 1.722(8)
Cl2A C1AA 1.754(8)
Cl3A C1AA 1.736(8)
Cl4A C1AA 1.734(8)
Cl1B C1AB 1.7359
Cl2B C1AB 1.7327
Cl3B C1AB 1.7415
Cl4B C1AB 1.7389

loop_
_geom_torsion_atom_site_label_1
_geom_torsion_atom_site_label_2
_geom_torsion_atom_site_label_3
_geom_torsion_atom_site_label_4
_geom_torsion
N1 C1 C2 C3 2.1(7)
C20 C1 C2 C3 -174.5(5)
C1 C2 C3 C4 -1.4(7)
C2 C3 C4 N1 0.2(7)
C2 C3 C4 C5 176.2(6)
N1 C4 C5 C6 -5.0(9)
C3 C4 C5 C6 179.6(6)
N1 C4 C5 C21 172.7(5)
C3 C4 C5 C21 -2.6(9)
C4 C5 C6 N2 -4.6(9)
C21 C5 C6 N2 177.7(5)
C4 C5 C6 C7 173.2(6)
C21 C5 C6 C7 -4.5(8)
N2 C6 C7 C8 1.3(7)
C5 C6 C7 C8 -176.8(5)
C6 C7 C8 C9 -1.5(6)
C7 C8 C9 N2 1.2(6)
C7 C8 C9 C10 -175.0(5)
N2 C9 C10 C11 1.4(9)
C8 C9 C10 C11 176.9(5)
N2 C9 C10 C27 178.5(5)
C8 C9 C10 C27 -6.0(8)
C9 C10 C11 N3 12.9(9)
C27 C10 C11 N3 -164.2(5)
C9 C10 C11 C12 -171.5(5)
C27 C10 C11 C12 11.5(8)
N3 C11 C12 C13 3.7(6)
C10 C11 C12 C13 -172.4(5)
C11 C12 C13 C14 0.6(6)
C12 C13 C14 N3 -4.7(6)
C12 C13 C14 C15 169.0(5)
N3 C14 C15 C16 -10.8(9)
C13 C14 C15 C16 176.5(5)
N3 C14 C15 C33 167.8(5)
C13 C14 C15 C33 -5.0(8)
C14 C15 C16 N4 -4.5(9)
C33 C15 C16 N4 177.0(5)
C14 C15 C16 C17 -179.6(5)
C33 C15 C16 C17 1.9(8)
N4 C16 C17 C18 -0.9(6)
C15 C16 C17 C18 174.8(5)
C16 C17 C18 C19 0.7(6)
C17 C18 C19 N4 -0.4(6)
C17 C18 C19 C20 -179.6(5)
N4 C19 C20 C1 4.8(8)
C18 C19 C20 C1 -176.1(5)
N4 C19 C20 C39 -172.5(5)
C18 C19 C20 C39 6.5(8)
N1 C1 C20 C19 6.0(9)
C2 C1 C20 C19 -177.9(5)
N1 C1 C20 C39 -176.6(5)
C2 C1 C20 C39 -0.6(8)
C6 C5 C21 C26 95.7(7)
C4 C5 C21 C26 -82.1(7)
C6 C5 C21 C22 -84.6(7)
C4 C5 C21 C22 97.5(7)
C26 C21 C22 C23 0.1(9)
C5 C21 C22 C23 -179.6(5)
C21 C22 C23 C24 -0.5(9)
C22 C23 C24 C25 1.0(9)
C23 C24 C25 C26 -1.0(9)
C24 C25 C26 C21 0.6(9)
C22 C21 C26 C25 -0.1(8)
C5 C21 C26 C25 179.6(5)
C9 C10 C27 C32 106.2(6)
C11 C10 C27 C32 -76.5(7)
C9 C10 C27 C28 -72.8(7)
C11 C10 C27 C28 104.5(6)
C32 C27 C28 C29 -0.2(8)
C10 C27 C28 C29 178.9(5)
C27 C28 C29 C30 -0.3(9)
C28 C29 C30 C31 0.4(9)
C29 C30 C31 C32 -0.2(9)
C30 C31 C32 C27 -0.2(9)
C28 C27 C32 C31 0.4(8)
C10 C27 C32 C31 -178.6(5)
C14 C15 C33 C38 79.8(7)
C16 C15 C33 C38 -101.6(6)
C14 C15 C33 C34A -51.7(7)
C16 C15 C33 C34A 126.9(5)
C14 C15 C33 C34 -101.7(5)
C16 C15 C33 C34 76.9(6)
C14 C15 C33 C38A 124.1(5)
C16 C15 C33 C38A -57.3(7)
C38 C33 C34 C35 0.0(2)
C34A C33 C34 C35 62.1(7)
C15 C33 C34 C35 -178.6(4)
C38A C33 C34 C35 -41.1(5)
C33 C34 C35 C36 0.24(18)
C34 C35 C36 C37 -0.7(4)
C35 C36 C37 C38 0.8(5)
C34A C33 C38 C37 -38.3(5)
C15 C33 C38 C37 178.6(5)
C34 C33 C38 C37 0.2(4)
C38A C33 C38 C37 88.1(8)
C36 C37 C38 C33 -0.6(6)
C38 C33 C34A C35A 33.2(4)
C15 C33 C34A C35A 176.4(6)
C34 C33 C34A C35A -96.3(6)
C38A C33 C34A C35A 0.48(19)
C33 C34A C35A C36A 0.3(2)
C34A C35A C36A C37A -0.6(5)
C35A C36A C37A C38A 0.1(7)
C36A C37A C38A C33 0.8(6)
C38 C33 C38A C37A -62.8(8)
C34A C33 C38A C37A -1.0(4)
C15 C33 C38A C37A -177.3(6)
C34 C33 C38A C37A 47.6(6)
C19 C20 C39 C44 85.0(7)
C1 C20 C39 C44 -92.5(6)
C19 C20 C39 C40 -97.2(6)
C1 C20 C39 C40 85.3(7)
C44 C39 C40 C41 -1.1(9)
C20 C39 C40 C41 -178.9(5)
C39 C40 C41 C42 2.1(9)
C40 C41 C42 C43 -1.5(10)
C41 C42 C43 C44 -0.1(10)
C40 C39 C44 C43 -0.5(9)
C20 C39 C44 C43 177.3(6)
C42 C43 C44 C39 1.1(10)
Rh1 C45 C46 C47 -176.1(4)
C45 C46 C47 C48 171.8(5)
N5 C49 C50 C51 4.0(6)
C68 C49 C50 C51 -169.4(5)
C49 C50 C51 C52 -0.8(6)
C50 C51 C52 N5 -2.6(6)
C50 C51 C52 C53 172.5(5)
N5 C52 C53 C54 -15.7(8)
C51 C52 C53 C54 169.9(5)
N5 C52 C53 C69 163.0(5)
C51 C52 C53 C69 -11.4(8)
C52 C53 C54 N8 -1.4(8)
C69 C53 C54 N8 179.9(5)
C52 C53 C54 C55 -176.4(5)
C69 C53 C54 C55 4.9(8)
N8 C54 C55 C56 -1.5(6)
C53 C54 C55 C56 174.1(5)
C54 C55 C56 C57 1.4(6)
C55 C56 C57 N8 -0.9(6)
C55 C56 C57 C58 177.1(5)
N8 C57 C58 C59 5.7(8)
C56 C57 C58 C59 -171.9(5)
N8 C57 C58 C75 -178.5(4)
C56 C57 C58 C75 3.9(7)
C57 C58 C59 N7 5.2(8)
C75 C58 C59 N7 -170.5(4)
C57 C58 C59 C60 -178.9(4)
C75 C58 C59 C60 5.4(7)
N7 C59 C60 C61 1.0(5)
C58 C59 C60 C61 -175.4(4)
C59 C60 C61 C62 0.7(5)
C60 C61 C62 N7 -2.2(5)
C60 C61 C62 C63 173.4(4)
N7 C62 C63 C64 -8.1(7)
C61 C62 C63 C64 176.8(4)
N7 C62 C63 C81 171.8(4)
C61 C62 C63 C81 -3.2(7)
C62 C63 C64 N6 -7.0(8)
C81 C63 C64 N6 173.1(4)
C62 C63 C64 C65 176.7(5)
C81 C63 C64 C65 -3.2(7)
N6 C64 C65 C66 -0.4(6)
C63 C64 C65 C66 176.4(5)
C64 C65 C66 C67 -0.7(6)
C65 C66 C67 N6 1.7(6)
C65 C66 C67 C68 -176.3(5)
N5 C49 C68 C67 10.3(8)
C50 C49 C68 C67 -177.5(5)
N5 C49 C68 C87 -166.6(5)
C50 C49 C68 C87 5.7(8)
N6 C67 C68 C49 7.3(8)
C66 C67 C68 C49 -175.0(5)
N6 C67 C68 C87 -175.8(4)
C66 C67 C68 C87 1.8(8)
C54 C53 C69 C74 -105.8(6)
C52 C53 C69 C74 75.5(7)
C54 C53 C69 C70 73.6(7)
C52 C53 C69 C70 -105.2(6)
C74 C69 C70 C71 1.0(9)
C53 C69 C70 C71 -178.4(6)
C69 C70 C71 C72 -1.1(9)
C70 C71 C72 C73 0.7(9)
C71 C72 C73 C74 -0.3(9)
C70 C69 C74 C73 -0.5(9)
C53 C69 C74 C73 178.8(5)
C72 C73 C74 C69 0.2(9)
C57 C58 C75 C80 88.8(6)
C59 C58 C75 C80 -95.2(6)
C57 C58 C75 C76 -92.2(6)
C59 C58 C75 C76 83.8(6)
C80 C75 C76 C77 -2.1(8)
C58 C75 C76 C77 178.9(5)
C75 C76 C77 C78 3.0(9)
C76 C77 C78 C79 -2.1(10)
C77 C78 C79 C80 0.3(10)
C78 C79 C80 C75 0.6(10)
C76 C75 C80 C79 0.3(9)
C58 C75 C80 C79 179.3(6)
C64 C63 C81 C86 -88.8(6)
C62 C63 C81 C86 91.2(6)
C64 C63 C81 C82 93.0(6)
C62 C63 C81 C82 -86.9(6)
C86 C81 C82 C83 0.5(9)
C63 C81 C82 C83 178.7(5)
C81 C82 C83 C84 -1.1(9)
C82 C83 C84 C85 0.8(9)
C83 C84 C85 C86 0.1(9)
C82 C81 C86 C85 0.4(9)
C63 C81 C86 C85 -177.7(5)
C84 C85 C86 C81 -0.7(9)
C49 C68 C87 C92 58.7(6)
C67 C68 C87 C92 -118.3(5)
C49 C68 C87 C88 -126.8(5)
C67 C68 C87 C88 56.2(6)
C92 C87 C88 C89 -5.2(7)
C68 C87 C88 C89 -179.8(4)
C87 C88 C89 C90 -0.2(7)
C88 C89 C90 C91 5.6(8)
C89 C90 C91 C92 -5.5(8)
C90 C91 C92 C87 -0.1(7)
C88 C87 C92 C91 5.4(7)
C68 C87 C92 C91 180.0(4)
Rh2 C93 C94 C95 179.2(4)
C93 C94 C95 C96 -169.7(6)
N9 C97 C98 C99 1.1(6)
C116 C97 C98 C99 -176.1(5)
C97 C98 C99 C100 -1.1(6)
C98 C99 C100 C101 178.1(5)
C98 C99 C100 N9 0.8(6)
N9 C100 C101 C102 -5.6(10)
C99 C100 C101 C102 177.5(6)
N9 C100 C101 C117 173.4(5)
C99 C100 C101 C117 -3.6(9)
C100 C101 C102 N10 -6.5(11)
C117 C101 C102 N10 174.6(6)
C100 C101 C102 C103 179.5(7)
C117 C101 C102 C103 0.5(11)
N10 C102 C103 C104 -1.8(11)
C101 C102 C103 C104 173.1(8)
C102 C103 C104 C105 2.2(12)
C103 C104 C105 N10 -2.0(12)
C103 C104 C105 C106 -175.7(9)
N10 C105 C106 C107 7.1(14)
C104 C105 C106 C107 179.7(8)
N10 C105 C106 C23B 175.7(8)
C104 C105 C106 C23B -11.7(14)
N10 C105 C106 C123 -164.0(8)
C104 C105 C106 C123 8.6(13)
C105 C106 C107 N11 3.8(12)
C23B C106 C107 N11 -164.8(8)
C123 C106 C107 N11 174.8(7)
C105 C106 C107 C108 -173.9(7)
C23B C106 C107 C108 17.5(11)
C123 C106 C107 C108 -2.8(11)
N11 C107 C108 C109 -0.7(7)
C106 C107 C108 C109 177.2(6)
C107 C108 C109 C110 0.9(6)
C108 C109 C110 N11 -0.8(6)
C108 C109 C110 C111 174.4(5)
N11 C110 C111 C112 -3.0(9)
C109 C110 C111 C112 -177.6(5)
N11 C110 C111 C129 179.6(5)
C109 C110 C111 C129 5.1(8)
C110 C111 C112 N12 -12.2(9)
C129 C111 C112 N12 165.2(5)
C110 C111 C112 C113 174.4(5)
C129 C111 C112 C113 -8.2(8)
N12 C112 C113 C114 -3.3(6)
C111 C112 C113 C114 171.0(5)
C112 C113 C114 C115 -0.5(6)
C113 C114 C115 N12 4.0(6)
C113 C114 C115 C116 -169.5(5)
N12 C115 C116 C97 11.6(9)
C114 C115 C116 C97 -175.8(5)
N12 C115 C116 C135 -167.7(5)
C114 C115 C116 C135 4.8(8)
N9 C97 C116 C115 1.9(9)
C98 C97 C116 C115 178.7(5)
N9 C97 C116 C135 -178.7(5)
C98 C97 C116 C135 -1.9(8)
C100 C101 C117 C122 -93.2(7)
C102 C101 C117 C122 85.8(7)
C100 C101 C117 C118 91.0(7)
C102 C101 C117 C118 -90.0(8)
C122 C117 C118 C119 0.4(9)
C101 C117 C118 C119 176.2(6)
C117 C118 C119 C120 -0.3(10)
C118 C119 C120 C121 -0.2(10)
C119 C120 C121 C122 0.5(9)
C118 C117 C122 C121 -0.1(9)
C101 C117 C122 C121 -175.9(5)
C120 C121 C122 C117 -0.4(9)
C105 C106 C123 C124 -94.8(8)
C107 C106 C123 C124 93.5(8)
C23B C106 C123 C124 -1(2)
C105 C106 C123 C128 84.9(10)
C107 C106 C123 C128 -86.7(9)
C23B C106 C123 C128 179(3)
C128 C123 C124 C125 0.1(3)
C106 C123 C124 C125 179.8(8)
C123 C124 C125 C126 0.1(3)
C124 C125 C126 C127 -0.2(6)
C125 C126 C127 C128 0.1(8)
C124 C123 C128 C127 -0.2(6)
C106 C123 C128 C127 -179.9(9)
C126 C127 C128 C123 0.1(8)
C105 C106 C23B C24B -83.9(10)
C107 C106 C23B C24B 85.5(10)
C123 C106 C23B C24B -180(100)
C105 C106 C23B C28B 94.5(9)
C107 C106 C23B C28B -96.1(8)
C123 C106 C23B C28B -1(2)
C28B C23B C24B C25B -0.1(3)
C106 C23B C24B C25B 178.2(10)
C23B C24B C25B C26B 0.0(3)
C24B C25B C26B C27B 0.0(6)
C25B C26B C27B C28B 0.0(8)
C24B C23B C28B C27B 0.1(6)
C106 C23B C28B C27B -178.4(9)
C26B C27B C28B C23B -0.1(8)
C110 C111 C129 C130 -106.9(6)
C112 C111 C129 C130 75.5(7)
C110 C111 C129 C134 73.7(7)
C112 C111 C129 C134 -103.9(6)
C134 C129 C130 C131 -1.1(9)
C111 C129 C130 C131 179.4(6)
C129 C130 C131 C132 1.1(10)
C130 C131 C132 C133 -0.7(10)
C131 C132 C133 C134 0.4(11)
C132 C133 C134 C129 -0.4(11)
C130 C129 C134 C133 0.8(10)
C111 C129 C134 C133 -179.8(6)
C115 C116 C135 C40B -110.7(6)
C97 C116 C135 C40B 69.9(7)
C115 C116 C135 C140 -84.5(6)
C97 C116 C135 C140 96.0(6)
C115 C116 C135 C36B 61.9(6)
C97 C116 C135 C36B -117.5(6)
C115 C116 C135 C136 101.6(5)
C97 C116 C135 C136 -77.8(6)
C40B C135 C136 C137 24.2(5)
C140 C135 C136 C137 1.0(3)
C36B C135 C136 C137 -85.2(8)
C116 C135 C136 C137 175.3(5)
C135 C136 C137 C138 0.5(3)
C136 C137 C138 C139 -1.1(6)
C137 C138 C139 C140 0.1(8)
C138 C139 C140 C135 1.6(8)
C40B C135 C140 C139 -83.6(17)
C36B C135 C140 C139 34.7(6)
C136 C135 C140 C139 -2.1(6)
C116 C135 C140 C139 -176.1(6)
C40B C135 C36B C37B -1.3(3)
C140 C135 C36B C37B -23.1(5)
C136 C135 C36B C37B 85.4(8)
C116 C135 C36B C37B -174.2(5)
C135 C36B C37B C38B -0.4(3)
C36B C37B C38B C39B 0.6(6)
C37B C38B C39B C40B 0.9(8)
C140 C135 C40B C39B 73.4(16)
C36B C135 C40B C39B 2.8(6)
C136 C135 C40B C39B -34.5(7)
C116 C135 C40B C39B 175.5(6)
C38B C39B C40B C135 -2.7(8)
Rh3 C141 C142 C143 179.3(4)
C141 C142 C143 C144 -171.5(7)
C20 C1 N1 C4 174.6(5)
C2 C1 N1 C4 -1.9(6)
C20 C1 N1 Rh1 -7.8(8)
C2 C1 N1 Rh1 175.6(4)
C5 C4 N1 C1 -174.9(5)
C3 C4 N1 C1 1.1(6)
C5 C4 N1 Rh1 7.5(8)
C3 C4 N1 Rh1 -176.5(4)
C5 C6 N2 C9 177.6(5)
C7 C6 N2 C9 -0.5(6)
C5 C6 N2 Rh1 10.5(8)
C7 C6 N2 Rh1 -167.5(4)
C10 C9 N2 C6 175.8(5)
C8 C9 N2 C6 -0.4(6)
C10 C9 N2 Rh1 -17.0(8)
C8 C9 N2 Rh1 166.8(4)
C10 C11 N3 C14 169.7(5)
C12 C11 N3 C14 -6.6(6)
C10 C11 N3 Rh1 -9.7(8)
C12 C11 N3 Rh1 174.1(4)
C15 C14 N3 C11 -166.8(5)
C13 C14 N3 C11 6.9(6)
C15 C14 N3 Rh1 12.5(8)
C13 C14 N3 Rh1 -173.7(4)
C15 C16 N4 C19 -175.0(5)
C17 C16 N4 C19 0.7(6)
C15 C16 N4 Rh1 16.4(8)
C17 C16 N4 Rh1 -167.9(3)
C20 C19 N4 C16 179.0(5)
C18 C19 N4 C16 -0.2(6)
C20 C19 N4 Rh1 -12.4(7)
C18 C19 N4 Rh1 168.4(3)
C53 C52 N5 C49 -170.2(5)
C51 C52 N5 C49 5.0(6)
C53 C52 N5 Rh2 13.7(7)
C51 C52 N5 Rh2 -171.1(3)
C68 C49 N5 C52 167.7(5)
C50 C49 N5 C52 -5.5(6)
C68 C49 N5 Rh2 -16.1(7)
C50 C49 N5 Rh2 170.6(3)
C63 C64 N6 C67 -175.4(5)
C65 C64 N6 C67 1.4(5)
C63 C64 N6 Rh2 17.6(7)
C65 C64 N6 Rh2 -165.6(3)
C68 C67 N6 C64 176.1(5)
C66 C67 N6 C64 -1.9(5)
C68 C67 N6 Rh2 -17.1(7)
C66 C67 N6 Rh2 164.9(3)
C63 C62 N7 C59 -172.9(4)
C61 C62 N7 C59 2.8(5)
C63 C62 N7 Rh2 10.6(6)
C61 C62 N7 Rh2 -173.7(3)
C58 C59 N7 C62 174.1(4)
C60 C59 N7 C62 -2.3(5)
C58 C59 N7 Rh2 -9.4(7)
C60 C59 N7 Rh2 174.2(3)
C53 C54 N8 C57 -174.7(5)
C55 C54 N8 C57 1.0(5)
C53 C54 N8 Rh2 18.4(7)
C55 C54 N8 Rh2 -166.0(3)
C58 C57 N8 C54 -178.0(5)
C56 C57 N8 C54 -0.1(5)
C58 C57 N8 Rh2 -11.2(7)
C56 C57 N8 Rh2 166.7(3)
C116 C97 N9 C100 176.7(5)
C98 C97 N9 C100 -0.6(6)
C116 C97 N9 Rh3 -13.9(8)
C98 C97 N9 Rh3 168.9(4)
C101 C100 N9 C97 -177.4(5)
C99 C100 N9 C97 -0.1(6)
C101 C100 N9 Rh3 13.0(8)
C99 C100 N9 Rh3 -169.6(4)
C106 C105 N10 C102 174.4(8)
C104 C105 N10 C102 0.8(9)
C106 C105 N10 Rh3 -9.5(12)
C104 C105 N10 Rh3 176.9(6)
C101 C102 N10 C105 -174.3(7)
C103 C102 N10 C105 0.5(9)
C101 C102 N10 Rh3 9.7(11)
C103 C102 N10 Rh3 -175.6(6)
C111 C110 N11 C107 -174.9(5)
C109 C110 N11 C107 0.3(6)
C111 C110 N11 Rh3 18.2(8)
C109 C110 N11 Rh3 -166.6(4)
C106 C107 N11 C110 -177.7(6)
C108 C107 N11 C110 0.2(6)
C106 C107 N11 Rh3 -10.9(9)
C108 C107 N11 Rh3 167.1(4)
C111 C112 N12 C115 -168.6(5)
C113 C112 N12 C115 5.7(6)
C111 C112 N12 Rh3 10.6(8)
C113 C112 N12 Rh3 -175.0(4)
C116 C115 N12 C112 167.6(5)
C114 C115 N12 C112 -6.0(6)
C116 C115 N12 Rh3 -11.7(8)
C114 C115 N12 Rh3 174.7(4)
